data_4135220
loop_
_publ_author_name
'Frydrych, Rafa\/l'
'Lis, Tadeusz'
'Bury, Wojciech'
'Cybi\'nska, Joanna'
'St\;epie\'n, Marcin'

_publ_section_title
;
 Feeding a Molecular Squid: A Pliable Nanocarbon Receptor for
 Electron-Poor Aromatics.
;
_journal_name_full 'Journal of the American Chemical Society'
_journal_paper_doi 10.1021/jacs.0c07956
_journal_year 2020
_chemical_formula_moiety 'C80 H78 O4, 3(C6 H6)'
_chemical_formula_sum 'C98 H96 O4'
_chemical_formula_weight 1337.74
_space_group_crystal_system orthorhombic
_space_group_IT_number 29
_space_group_name_Hall 'P 2c -2ac'
_space_group_name_H-M_alt 'P c a 21'
_atom_sites_solution_hydrogens mixed
_audit_creation_method SHELXL-2013
_cell_angle_alpha 90
_cell_angle_beta 90
_cell_angle_gamma 90
_cell_formula_units_Z 8
_cell_length_a 32.979(5)
_cell_length_b 18.110(3)
_cell_length_c 25.513(5)
_cell_measurement_reflns_used 13890
_cell_measurement_temperature 100(2)
_cell_measurement_theta_max 60
_cell_measurement_theta_min 3.6
_cell_volume 15238(5)
_computing_cell_refinement 'CrysAlisPro 1.171.39.46 (Rigaku OD, 2018)'
_computing_data_collection 'CrysAlisPro 1.171.39.46 (Rigaku OD, 2018)'
_computing_data_reduction 'CrysAlisPro 1.171.39.46 (Rigaku OD, 2018)'
_computing_structure_refinement 'SHELXL-2013 (Sheldrick, 2013)'
_computing_structure_solution 'SHELXS-97 (Sheldrick, 1990)'
_diffrn_ambient_temperature 100(2)
_diffrn_detector 'CCD plate'
_diffrn_detector_area_resol_mean 10.3456
_diffrn_detector_type Ruby
_diffrn_measured_fraction_theta_full 0.973
_diffrn_measured_fraction_theta_max 0.971
_diffrn_measurement_device 'four-circle diffractometer'
_diffrn_measurement_device_type 'Xcalibur, Ruby, Gemini ultra'
_diffrn_radiation_monochromator mirror
_diffrn_radiation_type CuK\a
_diffrn_radiation_wavelength 1.54184
_diffrn_reflns_av_R_equivalents 0.0372
_diffrn_reflns_av_unetI/netI 0.0397
_diffrn_reflns_Laue_measured_fraction_full 0.973
_diffrn_reflns_Laue_measured_fraction_max 0.971
_diffrn_reflns_limit_h_max 31
_diffrn_reflns_limit_h_min -38
_diffrn_reflns_limit_k_max 20
_diffrn_reflns_limit_k_min -17
_diffrn_reflns_limit_l_max 29
_diffrn_reflns_limit_l_min -21
_diffrn_reflns_number 63836
_diffrn_reflns_point_group_measured_fraction_full 0.742
_diffrn_reflns_point_group_measured_fraction_max 0.740
_diffrn_reflns_theta_full 67.000
_diffrn_reflns_theta_max 67.158
_diffrn_reflns_theta_min 3.625
_exptl_absorpt_coefficient_mu 0.530
_exptl_absorpt_correction_T_max 0.965
_exptl_absorpt_correction_T_min 0.910
_exptl_absorpt_correction_type analytical
_exptl_absorpt_process_details
;
CrysAlisPro 1.171.39.46 (Rigaku Oxford Diffraction, 2018)
Analytical numeric absorption correction using a multifaceted cry
model based on expressions derived by R.C. Clark & J.S. Reid.
(Clark, R. C. & Reid, J. S. (1995). Acta Cryst. A51, 887-897)
Empirical absorption correction using spherical harmonics,
 implemented in SCALE3 ABSPACK scaling algorithm.
;
_exptl_crystal_colour 'light yellow'
_exptl_crystal_density_diffrn 1.166
_exptl_crystal_description block
_exptl_crystal_F_000 5728
_exptl_crystal_size_max 0.340
_exptl_crystal_size_mid 0.150
_exptl_crystal_size_min 0.080
_refine_diff_density_max 0.533
_refine_diff_density_min -0.446
_refine_diff_density_rms 0.066
_refine_ls_abs_structure_details
;
 Flack x determined using 4669 quotients [(I+)-(I-)]/[(I+)+(I-)]
 (Parsons and Flack (2004), Acta Cryst. A60, s61).
;
_refine_ls_abs_structure_Flack -0.19(16)
_refine_ls_extinction_method none
_refine_ls_goodness_of_fit_ref 1.090
_refine_ls_hydrogen_treatment constr
_refine_ls_matrix_type full
_refine_ls_number_parameters 1750
_refine_ls_number_reflns 20179
_refine_ls_number_restraints 16
_refine_ls_restrained_S_all 1.094
_refine_ls_R_factor_all 0.1053
_refine_ls_R_factor_gt 0.0827
_refine_ls_shift/su_max 0.001
_refine_ls_shift/su_mean 0.000
_refine_ls_structure_factor_coef Fsqd
_refine_ls_weighting_details
;
 w=1/[\s^2^(Fo^2^)+(0.1238P)^2^+9.3954P]
 where P=(Fo^2^+2Fc^2^)/3
;
_refine_ls_weighting_scheme calc
_refine_ls_wR_factor_gt 0.2146
_refine_ls_wR_factor_ref 0.2355
_reflns_Friedel_coverage 0.489
_reflns_Friedel_fraction_full 0.500
_reflns_Friedel_fraction_max 0.498
_reflns_number_gt 15625
_reflns_number_total 20179
_reflns_threshold_expression 'I > 2\s(I)'
_cod_data_source_file ja0c07956_si_006.cif
_cod_data_source_block rf05a
_cod_database_code 4135220
_shelx_space_group_comment
;
The symmetry employed for this shelxl refinement is uniquely defined
by the following loop, which should always be used as a source of
symmetry information in preference to the above space-group names.
They are only intended as comments.
;
_shelx_estimated_absorpt_t_min 0.840
_shelx_estimated_absorpt_t_max 0.959
_shelxl_version_number 2013-2

loop_
_space_group_symop_operation_xyz
'x, y, z'
'-x, -y, z+1/2'
'-x+1/2, y, z+1/2'
'x+1/2, -y, z'

loop_
_atom_site_label
_atom_site_type_symbol
_atom_site_fract_x
_atom_site_fract_y
_atom_site_fract_z
_atom_site_U_iso_or_equiv
_atom_site_adp_type
_atom_site_occupancy
_atom_site_site_symmetry_order
_atom_site_calc_flag
_atom_site_refinement_flags_posn
_atom_site_refinement_flags_adp
_atom_site_refinement_flags_occupancy
_atom_site_disorder_assembly
_atom_site_disorder_group
C1A C 0.33744(19) 0.7123(3) 0.4540(3) 0.0454(15) Uani 1 1 d . . . . .
C2A C 0.36906(19) 0.6740(4) 0.4291(3) 0.0542(18) Uani 1 1 d . . . . .
H2A H 0.3800 0.6312 0.4453 0.065 Uiso 1 1 calc R U . . .
C3A C 0.3843(2) 0.6970(4) 0.3824(3) 0.0548(18) Uani 1 1 d . . . . .
H3A H 0.4056 0.6693 0.3667 0.066 Uiso 1 1 calc R U . . .
C4A C 0.36989(19) 0.7595(4) 0.3565(3) 0.0502(17) Uani 1 1 d . . . . .
C5A C 0.3385(2) 0.7975(4) 0.3814(3) 0.0562(18) Uani 1 1 d . . . . .
H5A H 0.3276 0.8402 0.3650 0.067 Uiso 1 1 calc R U . . .
C6A C 0.3230(2) 0.7751(4) 0.4287(3) 0.0518(17) Uani 1 1 d . . . . .
H6A H 0.3019 0.8031 0.4445 0.062 Uiso 1 1 calc R U . . .
C1B C 0.3851(2) 0.7751(4) 0.3029(3) 0.0511(17) Uani 1 1 d . . . . .
C2B C 0.3598(2) 0.7941(4) 0.2614(3) 0.0591(19) Uani 1 1 d . . . . .
H2B H 0.3337 0.8136 0.2688 0.071 Uiso 1 1 calc R U . . .
C3B C 0.3714(2) 0.7857(4) 0.2096(3) 0.0544(17) Uani 1 1 d . . . . .
H3B H 0.3533 0.7995 0.1824 0.065 Uiso 1 1 calc R U . . .
C4B C 0.4096(2) 0.7569(4) 0.1967(3) 0.0524(17) Uani 1 1 d . . . . .
C5B C 0.4371(2) 0.7491(4) 0.2385(3) 0.0551(18) Uani 1 1 d . . . . .
H5B H 0.4644 0.7366 0.2309 0.066 Uiso 1 1 calc R U . . .
C6B C 0.4260(2) 0.7587(4) 0.2896(3) 0.0567(19) Uani 1 1 d . . . . .
H6B H 0.4458 0.7543 0.3165 0.068 Uiso 1 1 calc R U . . .
C1C C 0.4181(2) 0.7170(4) 0.1472(3) 0.0545(17) Uani 1 1 d . . . . .
C2C C 0.3863(2) 0.6849(4) 0.1201(3) 0.0539(18) Uani 1 1 d . . . . .
H2C H 0.3601 0.7061 0.1225 0.065 Uiso 1 1 calc R U . . .
C3C C 0.3921(2) 0.6225(4) 0.0898(3) 0.0550(18) Uani 1 1 d . . . . .
H3C H 0.3700 0.6026 0.0706 0.066 Uiso 1 1 calc R U . . .
C4C C 0.4298(2) 0.5887(4) 0.0873(3) 0.0557(18) Uani 1 1 d . . . . .
C5C C 0.4626(2) 0.6302(5) 0.1048(4) 0.070(2) Uani 1 1 d . . . . .
H5C H 0.4894 0.6145 0.0968 0.084 Uiso 1 1 calc R U . . .
C6C C 0.4568(2) 0.6939(4) 0.1337(4) 0.066(2) Uani 1 1 d . . . . .
H6C H 0.4796 0.7222 0.1444 0.079 Uiso 1 1 calc R U . . .
C1D C 0.4323(2) 0.5063(4) 0.0827(3) 0.0568(19) Uani 1 1 d . . . . .
C2D C 0.3987(2) 0.4629(4) 0.0711(3) 0.0589(19) Uani 1 1 d . . . . .
H2D H 0.3787 0.4805 0.0474 0.071 Uiso 1 1 calc R U . . .
C3D C 0.3944(2) 0.3947(4) 0.0939(3) 0.0596(19) Uani 1 1 d . . . . .
H3D H 0.3711 0.3662 0.0858 0.071 Uiso 1 1 calc R U . . .
C4D C 0.4227(2) 0.3659(4) 0.1280(3) 0.0529(17) Uani 1 1 d . . . . .
C5D C 0.4599(2) 0.4005(4) 0.1266(3) 0.063(2) Uani 1 1 d . . . . .
H5D H 0.4828 0.3758 0.1406 0.076 Uiso 1 1 calc R U . . .
C6D C 0.4648(2) 0.4686(5) 0.1059(3) 0.065(2) Uani 1 1 d . . . . .
H6D H 0.4907 0.4913 0.1071 0.078 Uiso 1 1 calc R U . . .
C1E C 0.4105(2) 0.3172(4) 0.1729(3) 0.0525(17) Uani 1 1 d . . . . .
C2E C 0.3717(2) 0.2842(4) 0.1760(3) 0.0550(18) Uani 1 1 d . . . . .
H2E H 0.3562 0.2769 0.1451 0.066 Uiso 1 1 calc R U . . .
C3E C 0.3564(2) 0.2625(4) 0.2244(3) 0.0532(17) Uani 1 1 d . . . . .
H3E H 0.3300 0.2416 0.2258 0.064 Uiso 1 1 calc R U . . .
C4E C 0.3780(2) 0.2701(3) 0.2701(3) 0.0495(17) Uani 1 1 d . . . . .
C5E C 0.4187(2) 0.2944(4) 0.2657(3) 0.0574(19) Uani 1 1 d . . . . .
H5E H 0.4356 0.2949 0.2958 0.069 Uiso 1 1 calc R U . . .
C6E C 0.4337(2) 0.3172(4) 0.2187(3) 0.0582(19) Uani 1 1 d . . . . .
H6E H 0.4610 0.3338 0.2170 0.070 Uiso 1 1 calc R U . . .
C1F C 0.3591(2) 0.2660(4) 0.3226(3) 0.0532(17) Uani 1 1 d . . . . .
C2F C 0.3798(2) 0.2380(4) 0.3669(3) 0.0573(19) Uani 1 1 d . . . . .
H2F H 0.4042 0.2108 0.3620 0.069 Uiso 1 1 calc R U . . .
C3F C 0.3655(2) 0.2491(4) 0.4169(3) 0.0553(18) Uani 1 1 d . . . . .
H3F H 0.3803 0.2298 0.4457 0.066 Uiso 1 1 calc R U . . .
C4F C 0.3298(2) 0.2881(4) 0.4264(3) 0.0513(17) Uani 1 1 d . . . . .
C5F C 0.3087(2) 0.3122(4) 0.3828(3) 0.0526(17) Uani 1 1 d . . . . .
H5F H 0.2836 0.3370 0.3878 0.063 Uiso 1 1 calc R U . . .
C6F C 0.3225(2) 0.3018(4) 0.3324(3) 0.0540(18) Uani 1 1 d . . . . .
H6F H 0.3068 0.3194 0.3038 0.065 Uiso 1 1 calc R U . . .
C11 C 0.32190(19) 0.6849(3) 0.5047(3) 0.0475(16) Uani 1 1 d . . . . .
C21 C 0.2806(2) 0.6755(3) 0.5145(3) 0.0491(16) Uani 1 1 d . . . . .
H21 H 0.2614 0.6863 0.4878 0.059 Uiso 1 1 calc R U . . .
C31 C 0.2672(2) 0.6505(4) 0.5626(3) 0.0530(18) Uani 1 1 d . . . . .
C41 C 0.2951(2) 0.6376(4) 0.6034(3) 0.0557(18) Uani 1 1 d . . . . .
C51 C 0.3367(2) 0.6407(4) 0.5926(3) 0.0526(17) Uani 1 1 d . . . . .
C61 C 0.3489(2) 0.6639(3) 0.5439(3) 0.0497(16) Uani 1 1 d . . . . .
H61 H 0.3771 0.6658 0.5366 0.060 Uiso 1 1 calc R U . . .
O11 O 0.28168(18) 0.6236(3) 0.6536(2) 0.0731(15) Uani 1 1 d . . . . .
C71 C 0.2766(5) 0.6892(7) 0.6834(4) 0.117(4) Uani 1 1 d D . . . .
H71A H 0.2523 0.7166 0.6715 0.141 Uiso 1 1 d R U . A .
H71B H 0.3006 0.7216 0.6796 0.141 Uiso 1 1 d R U . . .
C81 C 0.264(2) 0.647(2) 0.7336(13) 0.24(3) Uiso 0.5 1 d D . P A 7
H81A H 0.2431 0.6107 0.7241 0.291 Uiso 0.5 1 calc R U P A 7
H81B H 0.2883 0.6180 0.7456 0.291 Uiso 0.5 1 calc R U P A 7
C91 C 0.2492(14) 0.692(2) 0.7796(14) 0.174(14) Uiso 0.5 1 d D . P A 7
H91A H 0.2197 0.7020 0.7772 0.208 Uiso 0.5 1 calc R U P A 7
H91B H 0.2639 0.7399 0.7826 0.208 Uiso 0.5 1 calc R U P A 7
C101 C 0.2595(13) 0.639(2) 0.8254(14) 0.169(13) Uiso 0.5 1 d D . P A 7
H10A H 0.2373 0.6396 0.8509 0.253 Uiso 0.5 1 calc R U P A 7
H10B H 0.2845 0.6557 0.8425 0.253 Uiso 0.5 1 calc R U P A 7
H10C H 0.2632 0.5893 0.8117 0.253 Uiso 0.5 1 calc R U P A 7
C8X C 0.2755(10) 0.669(2) 0.7428(8) 0.134(12) Uiso 0.5 1 d D . P A 8
H81X H 0.2898 0.6213 0.7485 0.161 Uiso 0.5 1 calc R U P A 8
H81Y H 0.2895 0.7073 0.7634 0.161 Uiso 0.5 1 calc R U P A 8
C9X C 0.2314(10) 0.662(3) 0.7608(10) 0.24(2) Uiso 0.5 1 d D . P A 8
H91X H 0.2189 0.6163 0.7471 0.284 Uiso 0.5 1 calc R U P A 8
H91Y H 0.2153 0.7050 0.7488 0.284 Uiso 0.5 1 calc R U P A 8
C111 C 0.2340(7) 0.6602(13) 0.8215(8) 0.091(6) Uiso 0.5 1 d D . P A 8
H103 H 0.2066 0.6637 0.8364 0.137 Uiso 0.5 1 calc R U P A 8
H104 H 0.2504 0.7018 0.8339 0.137 Uiso 0.5 1 calc R U P A 8
H105 H 0.2466 0.6138 0.8327 0.137 Uiso 0.5 1 calc R U P A 8
C01 C 0.2219(2) 0.6321(4) 0.5700(3) 0.0587(19) Uani 1 1 d . . . . .
H01A H 0.2161 0.6258 0.6078 0.070 Uiso 1 1 calc R U . . .
H01B H 0.2053 0.6737 0.5569 0.070 Uiso 1 1 calc R U . . .
C12 C 0.2100(2) 0.5620(4) 0.5410(3) 0.0523(17) Uani 1 1 d . . . . .
C22 C 0.2175(2) 0.4925(3) 0.5627(3) 0.0517(17) Uani 1 1 d . . . . .
C32 C 0.2080(2) 0.4273(4) 0.5344(3) 0.0499(17) Uani 1 1 d . . . . .
C42 C 0.1892(2) 0.4346(4) 0.4858(3) 0.0540(17) Uani 1 1 d . . . . .
H42 H 0.1819 0.3915 0.4668 0.065 Uiso 1 1 calc R U . . .
C52 C 0.1809(2) 0.5039(4) 0.4644(3) 0.0527(17) Uani 1 1 d . . . . .
H52 H 0.1680 0.5077 0.4312 0.063 Uiso 1 1 calc R U . . .
C62 C 0.1916(2) 0.5672(4) 0.4917(3) 0.0577(19) Uani 1 1 d . . . . .
H62 H 0.1864 0.6143 0.4769 0.069 Uiso 1 1 calc R U . . .
O12 O 0.2372(2) 0.4878(3) 0.6098(3) 0.0817(15) Uani 1 1 d . . . . .
C72 C 0.2136(3) 0.4667(5) 0.6553(4) 0.0817(15) Uani 1 1 d D . . . .
H72A H 0.2325 0.4601 0.6851 0.098 Uiso 1 1 calc R U . . .
H72B H 0.2011 0.4181 0.6481 0.098 Uiso 1 1 calc R U . . .
C82 C 0.1810(3) 0.5185(6) 0.6719(4) 0.097(3) Uani 1 1 d D . . . .
H82A H 0.1619 0.5256 0.6424 0.116 Uiso 1 1 calc R U . . .
H82B H 0.1933 0.5671 0.6801 0.116 Uiso 1 1 calc R U . . .
C92 C 0.1575(6) 0.4913(7) 0.7196(4) 0.134(6) Uani 1 1 d D . . . .
H92A H 0.1428 0.4453 0.7108 0.161 Uiso 1 1 calc R U . . .
H92B H 0.1764 0.4806 0.7487 0.161 Uiso 1 1 calc R U . . .
C102 C 0.1276(5) 0.5502(12) 0.7362(7) 0.172(7) Uani 1 1 d D . . . .
H10D H 0.1128 0.5335 0.7673 0.257 Uiso 1 1 calc R U . . .
H10E H 0.1084 0.5594 0.7077 0.257 Uiso 1 1 calc R U . . .
H10F H 0.1423 0.5958 0.7444 0.257 Uiso 1 1 calc R U . . .
C02 C 0.2194(2) 0.3518(4) 0.5556(3) 0.0527(17) Uani 1 1 d . . . . .
H02A H 0.2016 0.3139 0.5395 0.063 Uiso 1 1 calc R U . . .
H02B H 0.2148 0.3508 0.5939 0.063 Uiso 1 1 calc R U . . .
C13 C 0.3165(2) 0.3049(4) 0.4805(3) 0.0507(17) Uani 1 1 d . . . . .
C23 C 0.2759(2) 0.3189(3) 0.4934(3) 0.0504(17) Uani 1 1 d . . . . .
H23 H 0.2561 0.3189 0.4663 0.061 Uiso 1 1 calc R U . . .
C33 C 0.2635(2) 0.3329(3) 0.5442(3) 0.0501(17) Uani 1 1 d . . . . .
C43 C 0.2925(2) 0.3303(3) 0.5842(3) 0.0515(17) Uani 1 1 d . . . . .
C53 C 0.3332(2) 0.3249(4) 0.5725(3) 0.0527(17) Uani 1 1 d . . . . .
C63 C 0.3441(2) 0.3124(4) 0.5213(3) 0.0536(18) Uani 1 1 d . . . . .
H63 H 0.3722 0.3086 0.5133 0.064 Uiso 1 1 calc R U . . .
O13 O 0.27969(14) 0.3319(2) 0.6364(2) 0.0567(12) Uani 1 1 d . . . . .
C73 C 0.2723(3) 0.2566(5) 0.6535(4) 0.086(3) Uani 1 1 d D . . . .
H73A H 0.2496 0.2355 0.6330 0.103 Uiso 1 1 calc R U . . .
H73B H 0.2967 0.2263 0.6467 0.103 Uiso 1 1 calc R U . . .
C83 C 0.2626(3) 0.2538(5) 0.7083(4) 0.089(3) Uani 1 1 d D . . . .
H83A H 0.2398 0.2880 0.7153 0.107 Uiso 1 1 calc R U . . .
H83B H 0.2863 0.2713 0.7286 0.107 Uiso 1 1 calc R U . . .
C93 C 0.2508(4) 0.1755(6) 0.7276(5) 0.115(4) Uani 1 1 d D . . . .
H93A H 0.2376 0.1814 0.7623 0.138 Uiso 1 1 calc R U . . .
H93B H 0.2299 0.1563 0.7034 0.138 Uiso 1 1 calc R U . . .
C103 C 0.2796(4) 0.1222(8) 0.7327(7) 0.143(5) Uani 1 1 d D . . . .
H10G H 0.2670 0.0767 0.7457 0.214 Uiso 1 1 calc R U . . .
H10H H 0.3004 0.1387 0.7576 0.214 Uiso 1 1 calc R U . . .
H10I H 0.2922 0.1129 0.6985 0.214 Uiso 1 1 calc R U . . .
C03 C 0.3655(2) 0.3375(4) 0.6151(3) 0.0586(19) Uani 1 1 d . . . . .
H03A H 0.3523 0.3387 0.6500 0.070 Uiso 1 1 calc R U . . .
H03B H 0.3852 0.2962 0.6148 0.070 Uiso 1 1 calc R U . . .
C14 C 0.3875(2) 0.4099(4) 0.6055(3) 0.0576(19) Uani 1 1 d . . . . .
C24 C 0.3720(2) 0.4750(4) 0.6265(3) 0.0514(17) Uani 1 1 d . . . . .
C34 C 0.3887(2) 0.5436(4) 0.6146(3) 0.061(2) Uani 1 1 d . . . . .
C44 C 0.4238(2) 0.5443(5) 0.5828(3) 0.067(2) Uani 1 1 d . . . . .
H44 H 0.4368 0.5900 0.5752 0.080 Uiso 1 1 calc R U . . .
C54 C 0.4392(2) 0.4809(5) 0.5629(4) 0.071(2) Uani 1 1 d . . . . .
H54 H 0.4622 0.4828 0.5405 0.085 Uiso 1 1 calc R U . . .
C64 C 0.42206(19) 0.4141(4) 0.5748(3) 0.0596(19) Uani 1 1 d . . . . .
H64 H 0.4340 0.3701 0.5618 0.072 Uiso 1 1 calc R U . . .
O14 O 0.33753(16) 0.4715(3) 0.6581(2) 0.0602(13) Uani 1 1 d . . . . .
C74 C 0.3482(3) 0.4654(5) 0.7125(3) 0.078(2) Uani 1 1 d . . . . .
H74A H 0.3596 0.5128 0.7251 0.093 Uiso 1 1 calc R U . . .
H74B H 0.3689 0.4265 0.7172 0.093 Uiso 1 1 calc R U . . .
C84 C 0.3116(3) 0.4470(5) 0.7424(4) 0.076(2) Uani 1 1 d . . . . .
H84A H 0.3020 0.3975 0.7315 0.091 Uiso 1 1 calc R U . . .
H84B H 0.2901 0.4830 0.7337 0.091 Uiso 1 1 calc R U . . .
C94 C 0.3181(3) 0.4469(6) 0.8022(4) 0.087(3) Uani 1 1 d . . . . .
H94A H 0.3427 0.4178 0.8105 0.104 Uiso 1 1 calc R U . . .
H94B H 0.3227 0.4982 0.8142 0.104 Uiso 1 1 calc R U . . .
C104 C 0.2830(4) 0.4155(7) 0.8311(4) 0.114(4) Uani 1 1 d . . . . .
H10J H 0.2885 0.4173 0.8688 0.172 Uiso 1 1 calc R U . . .
H10K H 0.2789 0.3642 0.8203 0.172 Uiso 1 1 calc R U . . .
H10L H 0.2586 0.4444 0.8232 0.172 Uiso 1 1 calc R U . . .
C04 C 0.3679(2) 0.6142(4) 0.6331(3) 0.0603(19) Uani 1 1 d . . . . .
H04A H 0.3886 0.6532 0.6386 0.072 Uiso 1 1 calc R U . . .
H04B H 0.3542 0.6050 0.6670 0.072 Uiso 1 1 calc R U . . .
C1G C 0.57289(19) 0.8102(4) 0.2362(3) 0.0480(16) Uani 1 1 d . . . . .
C2G C 0.5519(2) 0.8270(4) 0.2811(3) 0.0545(18) Uani 1 1 d . . . . .
H2G H 0.5270 0.8529 0.2779 0.065 Uiso 1 1 calc R U . . .
C3G C 0.5652(2) 0.8082(4) 0.3306(3) 0.0550(18) Uani 1 1 d . . . . .
H3G H 0.5495 0.8214 0.3604 0.066 Uiso 1 1 calc R U . . .
C4G C 0.60231(19) 0.7692(4) 0.3373(3) 0.0517(17) Uani 1 1 d . . . . .
C5G C 0.6219(2) 0.7485(4) 0.2916(3) 0.0561(18) Uani 1 1 d . . . . .
H5G H 0.6457 0.7193 0.2943 0.067 Uiso 1 1 calc R U . . .
C6G C 0.6088(2) 0.7675(4) 0.2432(3) 0.0547(18) Uani 1 1 d . . . . .
H6G H 0.6239 0.7522 0.2133 0.066 Uiso 1 1 calc R U . . .
C1H C 0.6197(2) 0.7596(4) 0.3903(3) 0.0514(17) Uani 1 1 d . . . . .
C2H C 0.5965(2) 0.7519(4) 0.4346(3) 0.0580(19) Uani 1 1 d . . . . .
H2H H 0.5688 0.7381 0.4311 0.070 Uiso 1 1 calc R U . . .
C3H C 0.6124(2) 0.7635(4) 0.4845(3) 0.0565(18) Uani 1 1 d . . . . .
H3H H 0.5956 0.7564 0.5143 0.068 Uiso 1 1 calc R U . . .
C4H C 0.6523(2) 0.7854(4) 0.4914(3) 0.0515(17) Uani 1 1 d . . . . .
C5H C 0.6763(2) 0.7817(4) 0.4471(3) 0.0585(19) Uani 1 1 d . . . . .
H5H H 0.7048 0.7875 0.4509 0.070 Uiso 1 1 calc R U . . .
C6H C 0.6608(2) 0.7699(4) 0.3980(3) 0.0571(19) Uani 1 1 d . . . . .
H6H H 0.6786 0.7687 0.3688 0.069 Uiso 1 1 calc R U . . .
C1I C 0.66667(18) 0.8262(3) 0.5387(3) 0.0470(16) Uani 1 1 d . . . . .
C2I C 0.63893(19) 0.8553(4) 0.5746(3) 0.0525(17) Uani 1 1 d . . . . .
H2I H 0.6144 0.8294 0.5813 0.063 Uiso 1 1 calc R U . . .
C3I C 0.64625(19) 0.9210(4) 0.6006(3) 0.0517(17) Uani 1 1 d . . . . .
H3I H 0.6268 0.9394 0.6248 0.062 Uiso 1 1 calc R U . . .
C4I C 0.68222(19) 0.9609(4) 0.5915(3) 0.0532(17) Uani 1 1 d . . . . .
C5I C 0.71282(19) 0.9231(4) 0.5659(3) 0.0575(19) Uani 1 1 d . . . . .
H5I H 0.7394 0.9431 0.5658 0.069 Uiso 1 1 calc R U . . .
C6I C 0.7057(2) 0.8569(4) 0.5405(3) 0.0555(18) Uani 1 1 d . . . . .
H6I H 0.7275 0.8319 0.5239 0.067 Uiso 1 1 calc R U . . .
C1J C 0.6817(2) 1.0433(4) 0.5903(3) 0.0563(18) Uani 1 1 d . . . . .
C2J C 0.64460(19) 1.0815(4) 0.5902(3) 0.0528(17) Uani 1 1 d . . . . .
H2J H 0.6221 1.0617 0.6087 0.063 Uiso 1 1 calc R U . . .
C3J C 0.64041(19) 1.1460(4) 0.5641(3) 0.0504(17) Uani 1 1 d . . . . .
H3J H 0.6149 1.1704 0.5645 0.060 Uiso 1 1 calc R U . . .
C4J C 0.67278(18) 1.1779(4) 0.5363(3) 0.0530(18) Uani 1 1 d . . . . .
C5J C 0.7109(2) 1.1505(4) 0.5480(4) 0.064(2) Uani 1 1 d . . . . .
H5J H 0.7343 1.1774 0.5376 0.077 Uiso 1 1 calc R U . . .
C6J C 0.7154(2) 1.0844(4) 0.5744(4) 0.066(2) Uani 1 1 d . . . . .
H6J H 0.7419 1.0665 0.5820 0.080 Uiso 1 1 calc R U . . .
C1K C 0.66556(19) 1.2228(4) 0.4887(3) 0.0499(17) Uani 1 1 d . . . . .
C2K C 0.69269(18) 1.2186(4) 0.4474(3) 0.0525(18) Uani 1 1 d . . . . .
H2K H 0.7197 1.2031 0.4541 0.063 Uiso 1 1 calc R U . . .
C3K C 0.6817(2) 1.2365(4) 0.3968(3) 0.0582(19) Uani 1 1 d . . . . .
H3K H 0.7016 1.2345 0.3698 0.070 Uiso 1 1 calc R U . . .
C4K C 0.6424(2) 1.2572(4) 0.3841(3) 0.0541(18) Uani 1 1 d . . . . .
C5K C 0.61639(19) 1.2719(4) 0.4264(3) 0.0509(17) Uani 1 1 d . . . . .
H5K H 0.5906 1.2936 0.4200 0.061 Uiso 1 1 calc R U . . .
C6K C 0.62791(18) 1.2549(4) 0.4775(3) 0.0508(17) Uani 1 1 d . . . . .
H6K H 0.6098 1.2654 0.5055 0.061 Uiso 1 1 calc R U . . .
C1L C 0.6279(2) 1.2544(4) 0.3294(3) 0.058(2) Uani 1 1 d . . . . .
C2L C 0.6440(2) 1.1974(5) 0.2965(4) 0.067(2) Uani 1 1 d . . . . .
H2L H 0.6653 1.1668 0.3092 0.080 Uiso 1 1 calc R U . . .
C3L C 0.6291(2) 1.1866(4) 0.2473(3) 0.062(2) Uani 1 1 d . . . . .
H3L H 0.6407 1.1498 0.2255 0.074 Uiso 1 1 calc R U . . .
C4L C 0.5959(2) 1.2304(4) 0.2281(3) 0.0539(17) Uani 1 1 d . . . . .
C5L C 0.5824(2) 1.2857(5) 0.2584(4) 0.068(2) Uani 1 1 d . . . . .
H5L H 0.5617 1.3173 0.2455 0.081 Uiso 1 1 calc R U . . .
C6L C 0.5981(2) 1.2978(5) 0.3082(4) 0.072(2) Uani 1 1 d . . . . .
H6L H 0.5878 1.3377 0.3284 0.087 Uiso 1 1 calc R U . . .
C15 C 0.56014(18) 0.8334(3) 0.1838(3) 0.0462(16) Uani 1 1 d . . . . .
C25 C 0.51978(19) 0.8548(4) 0.1727(3) 0.0490(17) Uani 1 1 d . . . . .
H25 H 0.5007 0.8559 0.2006 0.059 Uiso 1 1 calc R U . . .
C35 C 0.50687(18) 0.8743(3) 0.1228(3) 0.0472(16) Uani 1 1 d . . . . .
C45 C 0.53453(19) 0.8714(3) 0.0816(3) 0.0482(16) Uani 1 1 d . . . . .
C55 C 0.57598(19) 0.8579(3) 0.0915(3) 0.0491(16) Uani 1 1 d . . . . .
C65 C 0.58725(19) 0.8395(3) 0.1421(3) 0.0470(16) Uani 1 1 d . . . . .
H65 H 0.6151 0.8304 0.1488 0.056 Uiso 1 1 calc R U . . .
O15 O 0.52120(14) 0.8797(3) 0.0308(2) 0.0573(12) Uani 1 1 d . . . . .
C75 C 0.5064(3) 0.8100(6) 0.0107(4) 0.092(3) Uani 1 1 d D . . . .
H75A H 0.4856 0.7903 0.0350 0.110 Uiso 1 1 calc R U . . .
H75B H 0.5291 0.7742 0.0095 0.110 Uiso 1 1 calc R U . . .
C85 C 0.4885(4) 0.8163(8) -0.0423(5) 0.118(4) Uani 1 1 d D . . . .
H85A H 0.4739 0.7702 -0.0514 0.141 Uiso 1 1 calc R U . . .
H85B H 0.4689 0.8577 -0.0433 0.141 Uiso 1 1 calc R U . . .
C95 C 0.5208(3) 0.8291(7) -0.0790(5) 0.120(5) Uani 1 1 d D . . . .
H95A H 0.5420 0.7910 -0.0747 0.144 Uiso 1 1 calc R U . . .
H95B H 0.5331 0.8781 -0.0725 0.144 Uiso 1 1 calc R U . . .
C105 C 0.5027(6) 0.8259(14) -0.1377(6) 0.208(11) Uani 1 1 d D . . . .
H10M H 0.5245 0.8358 -0.1630 0.312 Uiso 1 1 calc R U . . .
H10N H 0.4814 0.8633 -0.1416 0.312 Uiso 1 1 calc R U . . .
H10O H 0.4913 0.7768 -0.1443 0.312 Uiso 1 1 calc R U . . .
C05 C 0.46316(19) 0.8998(4) 0.1138(3) 0.0511(17) Uani 1 1 d . . . . .
H05A H 0.4443 0.8632 0.1291 0.061 Uiso 1 1 calc R U . . .
H05B H 0.4578 0.9026 0.0757 0.061 Uiso 1 1 calc R U . . .
C16 C 0.45565(18) 0.9756(4) 0.1388(3) 0.0494(17) Uani 1 1 d . . . . .
C26 C 0.46633(18) 1.0407(4) 0.1117(3) 0.0476(16) Uani 1 1 d . . . . .
C36 C 0.46142(18) 1.1097(4) 0.1350(3) 0.0482(16) Uani 1 1 d . . . . .
C46 C 0.44370(19) 1.1134(4) 0.1844(3) 0.0502(16) Uani 1 1 d . . . . .
H46 H 0.4400 1.1601 0.2006 0.060 Uiso 1 1 calc R U . . .
C56 C 0.4314(2) 1.0506(4) 0.2100(3) 0.0547(17) Uani 1 1 d . . . . .
H56 H 0.4185 1.0540 0.2432 0.066 Uiso 1 1 calc R U . . .
C66 C 0.4381(2) 0.9817(4) 0.1871(3) 0.0496(17) Uani 1 1 d . . . . .
H66 H 0.4304 0.9383 0.2054 0.060 Uiso 1 1 calc R U . . .
O16 O 0.48550(15) 1.0353(3) 0.0639(2) 0.0662(12) Uani 1 1 d . . . . .
C76 C 0.4605(2) 1.0558(5) 0.0166(4) 0.0662(12) Uani 1 1 d . . . . .
H76A H 0.4454 1.1017 0.0245 0.079 Uiso 1 1 calc R U . . .
H76B H 0.4790 1.0664 -0.0130 0.079 Uiso 1 1 calc R U . . .
C86 C 0.4320(3) 0.9998(6) 0.0006(4) 0.086(3) Uani 1 1 d . . . . .
H86A H 0.4125 0.9908 0.0293 0.103 Uiso 1 1 calc R U . . .
H86B H 0.4468 0.9531 -0.0061 0.103 Uiso 1 1 calc R U . . .
C96 C 0.4089(5) 1.0223(6) -0.0490(4) 0.106(4) Uani 1 1 d . . . . .
H96A H 0.3941 1.0691 -0.0425 0.127 Uiso 1 1 calc R U . . .
H96B H 0.4283 1.0308 -0.0779 0.127 Uiso 1 1 calc R U . . .
C106 C 0.3798(4) 0.9645(10) -0.0645(6) 0.138(6) Uani 1 1 d . . . . .
H10P H 0.3650 0.9804 -0.0959 0.206 Uiso 1 1 calc R U . . .
H10Q H 0.3605 0.9560 -0.0359 0.206 Uiso 1 1 calc R U . . .
H10R H 0.3944 0.9187 -0.0721 0.206 Uiso 1 1 calc R U . . .
C06 C 0.47659(19) 1.1803(4) 0.1088(3) 0.0512(17) Uani 1 1 d . . . . .
H06A H 0.4620 1.2232 0.1237 0.061 Uiso 1 1 calc R U . . .
H06B H 0.4706 1.1782 0.0708 0.061 Uiso 1 1 calc R U . . .
C17 C 0.57946(19) 1.2129(4) 0.1753(3) 0.0497(17) Uani 1 1 d . . . . .
C27 C 0.5376(2) 1.2090(3) 0.1658(3) 0.0512(17) Uani 1 1 d . . . . .
H27 H 0.5192 1.2191 0.1936 0.061 Uiso 1 1 calc R U . . .
C37 C 0.52223(19) 1.1909(3) 0.1166(3) 0.0463(16) Uani 1 1 d . . . . .
C47 C 0.54954(19) 1.1774(3) 0.0751(3) 0.0461(16) Uani 1 1 d . . . . .
C57 C 0.59164(18) 1.1743(4) 0.0852(3) 0.0493(17) Uani 1 1 d . . . . .
C67 C 0.6055(2) 1.1927(4) 0.1349(3) 0.0499(16) Uani 1 1 d . . . . .
H67 H 0.6339 1.1914 0.1416 0.060 Uiso 1 1 calc R U . . .
O17 O 0.53493(13) 1.1665(3) 0.0254(2) 0.0538(12) Uani 1 1 d . . . . .
C77 C 0.5399(2) 1.2299(4) -0.0087(3) 0.0585(19) Uani 1 1 d . . . . .
H77A H 0.5365 1.2138 -0.0456 0.070 Uiso 1 1 calc R U . . .
H77B H 0.5678 1.2493 -0.0048 0.070 Uiso 1 1 calc R U . . .
C87 C 0.5105(2) 1.2908(5) 0.0022(4) 0.064(2) Uani 1 1 d . . . . .
H87A H 0.4824 1.2718 0.0002 0.077 Uiso 1 1 d R U . B .
H87B H 0.5150 1.3102 0.0380 0.077 Uiso 1 1 d R U . . .
C97 C 0.5160(3) 1.3519(6) -0.0371(5) 0.094(3) Uani 0.63(2) 1 d . . P B 5
H97A H 0.5423 1.3767 -0.0305 0.113 Uiso 0.63(2) 1 calc R U P B 5
H97B H 0.5170 1.3304 -0.0727 0.113 Uiso 0.63(2) 1 calc R U P B 5
C107 C 0.4828(3) 1.4081(7) -0.0348(5) 0.061(4) Uani 0.63(2) 1 d . . P B 5
H10S H 0.4873 1.4457 -0.0618 0.091 Uiso 0.63(2) 1 calc R U P B 5
H10T H 0.4826 1.4315 -0.0002 0.091 Uiso 0.63(2) 1 calc R U P B 5
H10U H 0.4566 1.3838 -0.0410 0.091 Uiso 0.63(2) 1 calc R U P B 5
C79 C 0.5160(3) 1.3519(6) -0.0371(5) 0.094(3) Uani 0.37(2) 1 d . . P B 6
H97C H 0.5024 1.3950 -0.0208 0.113 Uiso 0.37(2) 1 calc R U P B 6
H97D H 0.5454 1.3630 -0.0358 0.113 Uiso 0.37(2) 1 calc R U P B 6
C117 C 0.5076(9) 1.3566(17) -0.0827(13) 0.094(10) Uiso 0.37(2) 1 d . . P B 6
H10V H 0.4938 1.4037 -0.0892 0.142 Uiso 0.37(2) 1 calc R U P B 6
H10W H 0.4896 1.3157 -0.0924 0.142 Uiso 0.37(2) 1 calc R U P B 6
H10Z H 0.5325 1.3542 -0.1037 0.142 Uiso 0.37(2) 1 calc R U P B 6
C07 C 0.62164(19) 1.1477(4) 0.0440(3) 0.0547(18) Uani 1 1 d . . . . .
H07A H 0.6440 1.1838 0.0407 0.066 Uiso 1 1 calc R U . . .
H07B H 0.6079 1.1440 0.0096 0.066 Uiso 1 1 calc R U . . .
C18 C 0.63881(18) 1.0725(4) 0.0591(3) 0.0486(16) Uani 1 1 d . . . . .
C28 C 0.61915(18) 1.0075(4) 0.0441(3) 0.0483(16) Uani 1 1 d . . . . .
C38 C 0.63257(19) 0.9381(4) 0.0606(3) 0.0474(16) Uani 1 1 d . . . . .
C48 C 0.66730(19) 0.9344(4) 0.0918(3) 0.0562(18) Uani 1 1 d . . . . .
H48 H 0.6774 0.8877 0.1025 0.067 Uiso 1 1 calc R U . . .
C58 C 0.6871(2) 0.9980(4) 0.1072(3) 0.0589(19) Uani 1 1 d . . . . .
H58 H 0.7106 0.9948 0.1287 0.071 Uiso 1 1 calc R U . . .
C68 C 0.67272(19) 1.0671(4) 0.0912(3) 0.0541(18) Uani 1 1 d . . . . .
H68 H 0.6863 1.1106 0.1023 0.065 Uiso 1 1 calc R U . . .
O18 O 0.58543(13) 1.0121(3) 0.0124(2) 0.0531(12) Uani 1 1 d . . . . .
C78 C 0.5953(2) 1.0109(5) -0.0426(3) 0.063(2) Uani 1 1 d . . . . .
H78A H 0.6034 0.9605 -0.0532 0.075 Uiso 1 1 calc R U . . .
H78B H 0.6182 1.0448 -0.0498 0.075 Uiso 1 1 calc R U . . .
C88 C 0.5593(3) 1.0342(5) -0.0727(4) 0.070(2) Uani 1 1 d . . . . .
H88A H 0.5514 1.0847 -0.0619 0.084 Uiso 1 1 calc R U . . .
H88B H 0.5364 1.0008 -0.0645 0.084 Uiso 1 1 calc R U . . .
C98 C 0.5670(3) 1.0334(6) -0.1321(4) 0.080(3) Uani 1 1 d . . . . .
H98A H 0.5909 1.0643 -0.1400 0.096 Uiso 1 1 calc R U . . .
H98B H 0.5730 0.9823 -0.1434 0.096 Uiso 1 1 calc R U . . .
C108 C 0.5319(3) 1.0612(6) -0.1616(4) 0.091(3) Uani 1 1 d . . . . .
H100 H 0.5383 1.0615 -0.1991 0.137 Uiso 1 1 calc R U . . .
H101 H 0.5256 1.1115 -0.1501 0.137 Uiso 1 1 calc R U . . .
H102 H 0.5085 1.0291 -0.1553 0.137 Uiso 1 1 calc R U . . .
C08 C 0.6077(2) 0.8682(4) 0.0489(3) 0.0521(17) Uani 1 1 d . . . . .
H08A H 0.5943 0.8729 0.0143 0.063 Uiso 1 1 calc R U . . .
H08B H 0.6259 0.8247 0.0478 0.063 Uiso 1 1 calc R U . . .
C1X C 0.3795(3) 0.4733(5) 0.4391(5) 0.080(3) Uani 1 1 d . . . . .
H1X H 0.4066 0.4607 0.4479 0.096 Uiso 1 1 calc R U . . .
C2X C 0.3512(3) 0.4846(4) 0.4781(4) 0.068(2) Uani 1 1 d . . . . .
H2X H 0.3588 0.4794 0.5138 0.081 Uiso 1 1 calc R U . . .
C3X C 0.3123(3) 0.5031(4) 0.4657(4) 0.067(2) Uani 1 1 d . . . . .
H3X H 0.2929 0.5099 0.4928 0.080 Uiso 1 1 calc R U . . .
C4X C 0.3010(3) 0.5118(5) 0.4145(4) 0.076(3) Uani 1 1 d . . . . .
H4X H 0.2739 0.5255 0.4062 0.091 Uiso 1 1 calc R U . . .
C5X C 0.3290(3) 0.5007(5) 0.3748(4) 0.080(3) Uani 1 1 d . . . . .
H5X H 0.3210 0.5069 0.3393 0.096 Uiso 1 1 calc R U . . .
C6X C 0.3682(3) 0.4806(5) 0.3863(4) 0.079(3) Uani 1 1 d . . . . .
H6X H 0.3873 0.4719 0.3591 0.095 Uiso 1 1 calc R U . . .
C1Y C 0.5610(3) 1.0320(4) 0.2074(4) 0.067(2) Uani 1 1 d . . . . .
H1Y H 0.5420 1.0437 0.1807 0.081 Uiso 1 1 calc R U . . .
C2Y C 0.5503(3) 1.0392(5) 0.2608(4) 0.082(3) Uani 1 1 d . . . . .
H2Y H 0.5241 1.0562 0.2705 0.099 Uiso 1 1 calc R U . . .
C3Y C 0.5781(3) 1.0214(6) 0.2978(4) 0.085(3) Uani 1 1 d . . . . .
H3Y H 0.5719 1.0263 0.3339 0.102 Uiso 1 1 calc R U . . .
C4Y C 0.6160(3) 0.9958(5) 0.2821(5) 0.086(3) Uani 1 1 d . . . . .
H4Y H 0.6352 0.9821 0.3080 0.104 Uiso 1 1 calc R U . . .
C5Y C 0.6260(3) 0.9898(5) 0.2319(4) 0.078(3) Uani 1 1 d . . . . .
H5Y H 0.6522 0.9726 0.2223 0.094 Uiso 1 1 calc R U . . .
C6Y C 0.5987(3) 1.0082(4) 0.1946(4) 0.072(2) Uani 1 1 d . . . . .
H6Y H 0.6061 1.0045 0.1587 0.086 Uiso 1 1 calc R U . . .
C1Z C 0.7027(2) 0.9160(5) -0.0624(3) 0.094(3) Uani 1 1 d G . . . .
H1Z H 0.6775 0.8960 -0.0514 0.113 Uiso 1 1 calc R U . . .
C2Z C 0.7177(3) 0.9796(5) -0.0388(3) 0.103(3) Uani 1 1 d G . . . .
H2Z H 0.7027 1.0030 -0.0117 0.124 Uiso 1 1 calc R U . . .
C3Z C 0.7547(4) 1.0089(6) -0.0549(4) 0.182(10) Uani 1 1 d G . . . .
H3Z H 0.7649 1.0523 -0.0388 0.218 Uiso 1 1 calc R U . . .
C4Z C 0.7766(2) 0.9746(8) -0.0945(5) 0.234(16) Uani 1 1 d G . . . .
H4Z H 0.8018 0.9946 -0.1055 0.281 Uiso 1 1 calc R U . . .
C5Z C 0.7616(3) 0.9110(7) -0.1181(4) 0.256(17) Uani 1 1 d G . . . .
H5Z H 0.7766 0.8876 -0.1452 0.307 Uiso 1 1 calc R U . . .
C6Z C 0.7246(4) 0.8817(4) -0.1021(4) 0.163(7) Uani 1 1 d G . . . .
H6Z H 0.7144 0.8383 -0.1182 0.195 Uiso 1 1 calc R U . . .
C1V C 0.3163(4) 0.9848(8) 0.2789(6) 0.112(4) Uani 1 1 d . . . . .
H1V H 0.3390 1.0145 0.2876 0.135 Uiso 1 1 calc R U . . .
C2V C 0.2901(4) 0.9612(7) 0.3165(5) 0.112(4) Uani 1 1 d . . . . .
H2V H 0.2955 0.9717 0.3523 0.134 Uiso 1 1 calc R U . . .
C3V C 0.2542(4) 0.9205(7) 0.3024(6) 0.107(3) Uani 1 1 d . . . . .
H3V H 0.2349 0.9091 0.3287 0.128 Uiso 1 1 calc R U . . .
C4V C 0.2470(4) 0.8970(7) 0.2499(7) 0.124(5) Uani 1 1 d . . . . .
H4V H 0.2242 0.8676 0.2410 0.149 Uiso 1 1 calc R U . . .
C5V C 0.2738(4) 0.9184(8) 0.2141(6) 0.124(5) Uani 1 1 d . . . . .
H5V H 0.2701 0.9033 0.1788 0.149 Uiso 1 1 calc R U . . .
C6V C 0.3087(4) 0.9639(8) 0.2271(6) 0.120(4) Uani 1 1 d . . . . .
H6V H 0.3265 0.9797 0.2000 0.144 Uiso 1 1 calc R U . . .
C1U C 0.5478(7) 0.5939(18) 0.2620(14) 0.27(4) Uiso 0.5 1 d G . P C 1
H1U H 0.5715 0.6228 0.2675 0.327 Uiso 0.5 1 calc R U P C 1
C2U C 0.5112(8) 0.6152(13) 0.2843(11) 0.160(12) Uiso 0.5 1 d G . P C 1
H2U H 0.5098 0.6587 0.3050 0.193 Uiso 0.5 1 calc R U P C 1
C3U C 0.4766(6) 0.5728(14) 0.2762(10) 0.125(8) Uiso 0.5 1 d G . P C 1
H3U H 0.4516 0.5874 0.2914 0.149 Uiso 0.5 1 calc R U P C 1
C4U C 0.4786(7) 0.5092(15) 0.2459(13) 0.54(6) Uiso 0.5 1 d G . P C 1
H4U H 0.4550 0.4803 0.2403 0.651 Uiso 0.5 1 calc R U P C 1
C5U C 0.5153(9) 0.4879(15) 0.2236(11) 0.170(13) Uiso 0.5 1 d G . P C 1
H5U H 0.5167 0.4444 0.2028 0.204 Uiso 0.5 1 calc R U P C 1
C6U C 0.5499(7) 0.5302(18) 0.2317(11) 0.180(14) Uiso 0.5 1 d G . P C 1
H6U H 0.5749 0.5157 0.2164 0.216 Uiso 0.5 1 calc R U P C 1
C1R C 0.5392(5) 0.6106(11) 0.2637(8) 0.091(7) Uiso 0.5 1 d G . P D 2
H1R H 0.5638 0.6355 0.2559 0.110 Uiso 0.5 1 calc R U P D 2
C2R C 0.5213(7) 0.6190(13) 0.3127(7) 0.163(13) Uiso 0.5 1 d G . P D 2
H2R H 0.5336 0.6496 0.3383 0.196 Uiso 0.5 1 calc R U P D 2
C3R C 0.4852(8) 0.5826(17) 0.3241(8) 0.22(2) Uiso 0.5 1 d G . P D 2
H3R H 0.4730 0.5883 0.3575 0.266 Uiso 0.5 1 calc R U P D 2
C4R C 0.4671(6) 0.5378(15) 0.2865(10) 0.54(6) Uiso 0.5 1 d G . P D 2
H4R H 0.4425 0.5129 0.2943 0.651 Uiso 0.5 1 calc R U P D 2
C5R C 0.4851(5) 0.5294(10) 0.2376(8) 0.096(6) Uiso 0.5 1 d G . P D 2
H5R H 0.4727 0.4988 0.2119 0.115 Uiso 0.5 1 calc R U P D 2
C6R C 0.5211(5) 0.5659(11) 0.2262(6) 0.149(11) Uiso 0.5 1 d G . P D 2
H6R H 0.5334 0.5601 0.1927 0.178 Uiso 0.5 1 calc R U P D 2
C1T C 0.4947(6) 0.3853(13) 0.4200(9) 0.128(9) Uiso 0.5 1 d G . P E 3
H1T H 0.4707 0.3591 0.4291 0.154 Uiso 0.5 1 calc R U P E 3
C2T C 0.4990(7) 0.4147(15) 0.3700(9) 0.159(9) Uiso 0.5 1 d G . P E 3
H2T H 0.4780 0.4085 0.3449 0.190 Uiso 0.5 1 calc R U P E 3
C3T C 0.5341(8) 0.4530(15) 0.3567(8) 0.139(7) Uiso 0.5 1 d G . P E 3
H3T H 0.5370 0.4730 0.3225 0.167 Uiso 0.5 1 calc R U P E 3
C4T C 0.5648(6) 0.4620(14) 0.3935(11) 0.160(9) Uiso 0.5 1 d G . P E 3
H4T H 0.5887 0.4882 0.3844 0.193 Uiso 0.5 1 calc R U P E 3
C5T C 0.5604(7) 0.4326(16) 0.4435(10) 0.168(9) Uiso 0.5 1 d G . P E 3
H5T H 0.5814 0.4388 0.4686 0.201 Uiso 0.5 1 calc R U P E 3
C6T C 0.5254(8) 0.3943(15) 0.4568(7) 0.142(10) Uiso 0.5 1 d G . P E 3
H6T H 0.5224 0.3743 0.4910 0.171 Uiso 0.5 1 calc R U P E 3
C1S C 0.4729(6) 0.3754(14) 0.4322(11) 0.159(12) Uiso 0.5 1 d G . P F 4
H1S H 0.4482 0.3531 0.4430 0.191 Uiso 0.5 1 calc R U P F 4
C2S C 0.4778(7) 0.3980(16) 0.3805(10) 0.159(9) Uiso 0.5 1 d G . P F 4
H2S H 0.4564 0.3912 0.3560 0.190 Uiso 0.5 1 calc R U P F 4
C3S C 0.5139(8) 0.4306(16) 0.3646(8) 0.139(7) Uiso 0.5 1 d G . P F 4
H3S H 0.5172 0.4460 0.3292 0.167 Uiso 0.5 1 calc R U P F 4
C4S C 0.5452(6) 0.4406(15) 0.4004(11) 0.160(9) Uiso 0.5 1 d G . P F 4
H4S H 0.5699 0.4629 0.3895 0.193 Uiso 0.5 1 calc R U P F 4
C5S C 0.5403(7) 0.4180(17) 0.4521(10) 0.168(9) Uiso 0.5 1 d G . P F 4
H5S H 0.5617 0.4248 0.4765 0.201 Uiso 0.5 1 calc R U P F 4
C6S C 0.5042(8) 0.3854(16) 0.4680(8) 0.152(12) Uiso 0.5 1 d G . P F 4
H6S H 0.5009 0.3699 0.5033 0.182 Uiso 0.5 1 calc R U P F 4

loop_
_atom_site_aniso_label
_atom_site_aniso_U_11
_atom_site_aniso_U_22
_atom_site_aniso_U_33
_atom_site_aniso_U_23
_atom_site_aniso_U_13
_atom_site_aniso_U_12
C1A 0.050(3) 0.040(3) 0.046(4) 0.000(3) -0.014(3) -0.003(3)
C2A 0.048(3) 0.048(4) 0.066(5) 0.006(4) -0.015(4) 0.005(3)
C3A 0.045(3) 0.060(4) 0.060(5) 0.005(4) -0.007(3) 0.003(3)
C4A 0.051(3) 0.046(4) 0.054(5) 0.005(3) -0.010(3) -0.005(3)
C5A 0.060(4) 0.048(4) 0.061(5) 0.008(4) -0.014(4) 0.010(3)
C6A 0.058(4) 0.039(4) 0.058(5) 0.006(3) -0.007(3) 0.008(3)
C1B 0.058(4) 0.040(4) 0.055(5) 0.002(3) -0.008(3) -0.004(3)
C2B 0.067(4) 0.046(4) 0.064(5) 0.006(4) 0.006(4) 0.005(3)
C3B 0.059(4) 0.047(4) 0.057(5) 0.008(3) -0.003(4) 0.006(3)
C4B 0.059(4) 0.039(4) 0.060(5) 0.005(3) 0.000(4) -0.007(3)
C5B 0.050(4) 0.048(4) 0.066(5) 0.005(4) 0.004(4) -0.009(3)
C6B 0.055(4) 0.056(4) 0.059(5) 0.007(4) -0.017(4) -0.015(3)
C1C 0.064(4) 0.040(4) 0.060(5) 0.005(3) -0.001(4) 0.000(3)
C2C 0.064(4) 0.039(4) 0.058(5) 0.012(3) -0.004(4) 0.006(3)
C3C 0.068(4) 0.041(4) 0.057(5) 0.007(3) 0.003(4) 0.005(3)
C4C 0.058(4) 0.047(4) 0.062(5) 0.000(4) 0.016(4) 0.004(3)
C5C 0.059(4) 0.063(5) 0.087(6) -0.006(5) 0.020(4) -0.004(4)
C6C 0.063(4) 0.059(5) 0.077(6) -0.014(4) 0.017(4) -0.010(3)
C1D 0.057(4) 0.048(4) 0.065(5) -0.002(4) 0.017(4) 0.004(3)
C2D 0.076(5) 0.039(4) 0.061(5) 0.002(3) -0.005(4) 0.010(3)
C3D 0.081(5) 0.040(4) 0.058(5) -0.006(3) 0.000(4) 0.007(3)
C4D 0.058(4) 0.040(4) 0.061(5) -0.009(3) 0.010(4) 0.014(3)
C5D 0.048(4) 0.059(5) 0.081(6) 0.011(4) 0.017(4) 0.017(3)
C6D 0.052(4) 0.070(5) 0.073(6) 0.007(4) 0.023(4) 0.012(3)
C1E 0.056(4) 0.040(4) 0.061(5) -0.001(3) 0.001(4) 0.013(3)
C2E 0.054(4) 0.047(4) 0.064(5) -0.009(4) -0.006(4) 0.009(3)
C3E 0.058(4) 0.041(4) 0.061(5) -0.003(3) -0.002(4) -0.003(3)
C4E 0.057(4) 0.032(3) 0.059(5) 0.000(3) -0.004(4) 0.005(3)
C5E 0.062(4) 0.045(4) 0.065(5) -0.002(4) 0.000(4) 0.002(3)
C6E 0.054(4) 0.051(4) 0.070(6) 0.000(4) 0.000(4) -0.004(3)
C1F 0.061(4) 0.035(4) 0.063(5) 0.000(3) 0.002(4) -0.003(3)
C2F 0.056(4) 0.044(4) 0.073(6) 0.001(4) 0.001(4) 0.003(3)
C3F 0.059(4) 0.045(4) 0.062(5) 0.007(3) -0.008(4) 0.003(3)
C4F 0.053(4) 0.037(3) 0.064(5) -0.002(3) -0.005(3) -0.004(3)
C5F 0.052(3) 0.046(4) 0.060(5) 0.000(3) -0.009(4) 0.007(3)
C6F 0.058(4) 0.045(4) 0.059(5) 0.000(3) -0.006(4) 0.003(3)
C11 0.050(3) 0.035(3) 0.057(4) 0.000(3) -0.005(3) 0.002(3)
C21 0.058(4) 0.032(3) 0.057(5) 0.001(3) -0.006(3) 0.001(3)
C31 0.058(4) 0.034(3) 0.067(5) -0.007(3) 0.002(4) -0.004(3)
C41 0.076(5) 0.036(4) 0.055(5) -0.001(3) -0.007(4) -0.007(3)
C51 0.065(4) 0.037(3) 0.056(5) -0.001(3) -0.012(4) -0.008(3)
C61 0.056(4) 0.038(3) 0.055(5) 0.001(3) -0.013(3) -0.009(3)
O11 0.095(4) 0.069(4) 0.055(3) -0.005(3) 0.001(3) -0.024(3)
C71 0.165(11) 0.122(10) 0.065(7) -0.028(7) 0.028(7) 0.009(8)
C01 0.063(4) 0.039(4) 0.074(5) -0.002(4) 0.001(4) 0.003(3)
C12 0.049(3) 0.047(4) 0.061(5) -0.001(4) 0.004(3) -0.003(3)
C22 0.053(3) 0.035(4) 0.067(5) -0.002(3) -0.002(4) -0.002(3)
C32 0.051(3) 0.042(4) 0.057(5) 0.001(3) 0.007(3) 0.000(3)
C42 0.058(4) 0.047(4) 0.057(5) -0.007(3) -0.001(4) -0.002(3)
C52 0.055(4) 0.054(4) 0.049(4) 0.003(3) 0.006(3) 0.003(3)
C62 0.053(4) 0.050(4) 0.070(6) 0.008(4) 0.011(4) 0.009(3)
O12 0.108(4) 0.053(3) 0.085(4) -0.003(3) -0.039(3) 0.000(2)
C72 0.108(4) 0.053(3) 0.085(4) -0.003(3) -0.039(3) 0.000(2)
C82 0.110(8) 0.093(7) 0.089(8) 0.027(6) -0.033(6) -0.028(6)
C92 0.28(2) 0.077(7) 0.048(6) 0.001(5) -0.017(9) -0.065(10)
C102 0.197(16) 0.20(2) 0.113(12) 0.068(13) 0.016(12) -0.044(15)
C02 0.062(4) 0.040(4) 0.056(5) 0.004(3) -0.003(3) -0.011(3)
C13 0.057(4) 0.035(3) 0.059(5) 0.005(3) -0.008(4) 0.000(3)
C23 0.060(4) 0.029(3) 0.063(5) 0.001(3) -0.014(4) -0.005(3)
C33 0.058(4) 0.030(3) 0.062(5) 0.003(3) -0.001(4) -0.006(3)
C43 0.070(4) 0.028(3) 0.056(5) 0.001(3) -0.008(4) -0.004(3)
C53 0.053(4) 0.041(4) 0.063(5) 0.010(3) -0.014(4) 0.002(3)
C63 0.059(4) 0.035(4) 0.067(5) 0.010(3) -0.016(4) 0.004(3)
O13 0.069(3) 0.042(3) 0.059(3) 0.009(2) -0.003(3) -0.006(2)
C73 0.122(7) 0.061(5) 0.074(7) 0.014(5) -0.003(6) -0.021(5)
C83 0.108(7) 0.072(6) 0.088(8) 0.022(5) -0.026(6) -0.025(5)
C93 0.133(9) 0.091(8) 0.120(10) 0.053(7) -0.030(8) -0.022(7)
C103 0.158(12) 0.116(11) 0.154(14) 0.004(10) 0.013(11) -0.023(10)
C03 0.069(4) 0.047(4) 0.060(5) 0.006(3) -0.019(4) 0.002(3)
C14 0.066(4) 0.052(4) 0.055(5) 0.004(4) -0.026(4) 0.002(3)
C24 0.059(4) 0.055(4) 0.041(4) 0.008(3) -0.015(3) -0.005(3)
C34 0.074(5) 0.047(4) 0.060(5) 0.008(4) -0.031(4) -0.009(3)
C44 0.053(4) 0.075(6) 0.071(6) 0.018(5) -0.029(4) -0.019(4)
C54 0.051(4) 0.066(5) 0.096(7) 0.003(5) -0.018(4) -0.006(4)
C64 0.039(3) 0.067(5) 0.073(5) 0.003(4) -0.016(4) 0.004(3)
O14 0.085(3) 0.047(3) 0.049(3) 0.002(2) -0.014(3) -0.006(2)
C74 0.109(7) 0.074(6) 0.050(5) 0.011(4) -0.003(5) -0.003(5)
C84 0.082(5) 0.071(6) 0.075(6) -0.010(5) -0.001(5) -0.007(4)
C94 0.119(7) 0.071(6) 0.071(7) -0.003(5) 0.001(6) -0.002(5)
C104 0.147(10) 0.125(10) 0.071(7) -0.025(7) 0.016(7) -0.038(8)
C04 0.087(5) 0.044(4) 0.049(4) 0.008(3) -0.019(4) -0.013(3)
C1G 0.046(3) 0.040(4) 0.058(5) 0.000(3) 0.004(3) -0.010(3)
C2G 0.043(3) 0.056(4) 0.065(5) 0.001(4) 0.003(3) -0.002(3)
C3G 0.051(4) 0.059(4) 0.055(5) -0.001(4) 0.009(3) -0.004(3)
C4G 0.048(3) 0.048(4) 0.060(5) -0.001(3) 0.008(3) -0.008(3)
C5G 0.061(4) 0.045(4) 0.062(5) -0.002(4) 0.004(4) 0.011(3)
C6G 0.062(4) 0.044(4) 0.058(5) -0.006(3) 0.007(4) 0.009(3)
C1H 0.054(4) 0.044(4) 0.056(5) 0.000(3) 0.004(3) 0.002(3)
C2H 0.056(4) 0.057(4) 0.060(5) 0.011(4) 0.000(4) -0.015(3)
C3H 0.057(4) 0.052(4) 0.060(5) 0.007(4) 0.008(4) -0.006(3)
C4H 0.053(4) 0.041(4) 0.061(5) 0.009(3) 0.002(3) 0.010(3)
C5H 0.040(3) 0.064(5) 0.072(6) 0.001(4) -0.002(4) 0.014(3)
C6H 0.048(4) 0.064(5) 0.059(5) 0.003(4) 0.010(4) 0.014(3)
C1I 0.045(3) 0.038(3) 0.059(4) 0.008(3) -0.004(3) 0.006(3)
C2I 0.048(3) 0.046(4) 0.063(5) 0.011(4) 0.000(3) 0.001(3)
C3I 0.046(3) 0.046(4) 0.063(5) -0.001(3) 0.005(3) 0.000(3)
C4I 0.048(3) 0.048(4) 0.064(5) 0.000(3) -0.004(3) 0.003(3)
C5I 0.040(3) 0.060(5) 0.073(5) 0.008(4) -0.004(3) -0.003(3)
C6I 0.046(3) 0.048(4) 0.072(5) -0.001(4) -0.003(3) 0.010(3)
C1J 0.050(3) 0.057(4) 0.062(5) -0.002(4) -0.004(4) -0.010(3)
C2J 0.047(3) 0.046(4) 0.066(5) -0.006(4) 0.004(3) 0.003(3)
C3J 0.048(3) 0.043(4) 0.061(5) -0.008(3) 0.004(3) 0.002(3)
C4J 0.040(3) 0.043(4) 0.077(5) -0.003(4) -0.004(3) -0.002(3)
C5J 0.048(4) 0.056(5) 0.088(6) 0.004(4) -0.006(4) -0.015(3)
C6J 0.043(3) 0.054(4) 0.103(7) 0.004(4) -0.011(4) -0.001(3)
C1K 0.048(3) 0.035(3) 0.067(5) -0.008(3) -0.003(3) -0.012(3)
C2K 0.037(3) 0.050(4) 0.070(5) -0.010(4) 0.001(3) -0.006(3)
C3K 0.052(4) 0.057(4) 0.066(5) -0.010(4) 0.004(4) -0.012(3)
C4K 0.055(4) 0.047(4) 0.061(5) -0.005(3) 0.001(4) -0.012(3)
C5K 0.040(3) 0.047(4) 0.066(5) -0.002(3) -0.004(3) 0.001(3)
C6K 0.042(3) 0.047(4) 0.064(5) -0.008(3) 0.005(3) 0.002(3)
C1L 0.052(4) 0.045(4) 0.077(6) -0.014(4) -0.001(4) -0.009(3)
C2L 0.059(4) 0.068(5) 0.074(6) 0.004(4) -0.006(4) 0.003(4)
C3L 0.056(4) 0.063(5) 0.067(6) -0.009(4) 0.004(4) -0.001(3)
C4L 0.061(4) 0.043(4) 0.057(5) -0.001(3) 0.002(4) -0.005(3)
C5L 0.065(4) 0.064(5) 0.074(6) 0.004(5) -0.001(4) 0.006(4)
C6L 0.064(4) 0.075(6) 0.078(6) -0.018(5) 0.005(5) 0.002(4)
C15 0.045(3) 0.031(3) 0.063(5) -0.006(3) -0.002(3) -0.001(2)
C25 0.044(3) 0.038(4) 0.065(5) -0.001(3) 0.009(3) -0.007(3)
C35 0.046(3) 0.035(3) 0.060(5) -0.004(3) -0.007(3) -0.005(3)
C45 0.052(3) 0.033(3) 0.059(5) -0.007(3) -0.003(3) -0.003(3)
C55 0.052(3) 0.034(3) 0.061(5) -0.009(3) -0.001(3) -0.003(3)
C65 0.050(3) 0.030(3) 0.061(5) -0.005(3) 0.006(3) -0.002(3)
O15 0.059(3) 0.052(3) 0.061(3) -0.015(2) -0.001(2) 0.009(2)
C75 0.120(8) 0.084(7) 0.071(6) -0.037(5) -0.025(6) 0.018(6)
C85 0.098(8) 0.121(10) 0.133(11) -0.034(8) -0.006(8) 0.013(7)
C95 0.090(7) 0.106(9) 0.164(13) 0.040(8) -0.053(8) -0.005(6)
C105 0.188(17) 0.32(3) 0.118(13) 0.006(15) -0.002(12) 0.127(19)
C05 0.048(3) 0.050(4) 0.055(4) -0.001(3) 0.000(3) -0.004(3)
C16 0.039(3) 0.039(4) 0.071(5) 0.003(3) -0.004(3) 0.000(3)
C26 0.040(3) 0.053(4) 0.050(4) 0.002(3) 0.004(3) 0.002(3)
C36 0.041(3) 0.042(4) 0.062(5) -0.003(3) 0.004(3) 0.002(3)
C46 0.048(3) 0.048(4) 0.055(4) 0.001(3) 0.002(3) -0.001(3)
C56 0.051(4) 0.057(4) 0.056(5) 0.000(4) 0.003(3) -0.002(3)
C66 0.051(4) 0.039(4) 0.059(5) 0.005(3) 0.004(3) -0.005(3)
O16 0.067(3) 0.058(3) 0.073(3) -0.012(2) 0.019(2) -0.008(2)
C76 0.067(3) 0.058(3) 0.073(3) -0.012(2) 0.019(2) -0.008(2)
C86 0.085(6) 0.076(6) 0.096(8) 0.010(5) 0.024(6) 0.004(5)
C96 0.186(12) 0.077(7) 0.055(6) -0.012(5) -0.027(7) 0.040(7)
C106 0.099(8) 0.222(17) 0.092(9) 0.050(10) -0.015(7) -0.013(9)
C06 0.053(3) 0.045(4) 0.056(5) 0.002(3) 0.007(3) 0.002(3)
C17 0.048(3) 0.042(4) 0.059(5) 0.004(3) 0.006(3) -0.009(3)
C27 0.061(4) 0.032(3) 0.061(5) 0.000(3) 0.014(4) -0.001(3)
C37 0.049(3) 0.034(3) 0.055(5) 0.007(3) 0.009(3) -0.001(3)
C47 0.055(3) 0.034(3) 0.049(4) -0.001(3) 0.009(3) -0.004(3)
C57 0.046(3) 0.042(4) 0.060(5) 0.008(3) 0.009(3) -0.001(3)
C67 0.050(3) 0.042(4) 0.057(5) 0.004(3) 0.002(3) -0.007(3)
O17 0.053(2) 0.053(3) 0.055(3) 0.001(2) 0.005(2) -0.004(2)
C77 0.052(4) 0.061(5) 0.062(5) 0.011(4) 0.000(3) -0.009(3)
C87 0.045(3) 0.071(5) 0.077(6) 0.009(4) -0.002(4) -0.002(3)
C97 0.066(5) 0.106(8) 0.111(9) 0.042(7) 0.011(5) 0.023(5)
C107 0.053(6) 0.067(8) 0.062(8) -0.008(6) 0.008(6) 0.016(5)
C79 0.066(5) 0.106(8) 0.111(9) 0.042(7) 0.011(5) 0.023(5)
C07 0.048(3) 0.053(4) 0.063(5) 0.002(4) 0.012(3) -0.007(3)
C18 0.040(3) 0.055(4) 0.051(4) 0.002(3) 0.009(3) 0.004(3)
C28 0.041(3) 0.056(4) 0.049(4) 0.002(3) 0.006(3) 0.005(3)
C38 0.050(3) 0.046(4) 0.046(4) -0.001(3) 0.002(3) 0.002(3)
C48 0.050(3) 0.053(4) 0.066(5) 0.004(4) 0.010(4) 0.005(3)
C58 0.046(4) 0.073(5) 0.058(5) -0.001(4) 0.008(3) 0.001(3)
C68 0.046(3) 0.056(4) 0.060(5) -0.004(4) 0.011(3) -0.003(3)
O18 0.051(2) 0.054(3) 0.054(3) -0.003(2) 0.002(2) 0.000(2)
C78 0.069(5) 0.066(5) 0.053(5) -0.002(4) -0.003(4) -0.001(4)
C88 0.077(5) 0.060(5) 0.071(6) -0.005(4) -0.006(4) 0.010(4)
C98 0.078(5) 0.098(7) 0.064(6) -0.001(5) -0.013(5) 0.003(5)
C108 0.091(6) 0.106(8) 0.077(6) -0.010(6) -0.016(5) 0.004(5)
C08 0.060(4) 0.046(4) 0.051(4) -0.006(3) 0.001(3) 0.009(3)
C1X 0.084(6) 0.052(5) 0.102(8) 0.011(5) -0.005(6) -0.003(4)
C2X 0.089(6) 0.049(5) 0.066(6) 0.006(4) -0.010(5) -0.012(4)
C3X 0.088(6) 0.044(4) 0.068(6) -0.008(4) 0.006(5) -0.014(4)
C4X 0.073(5) 0.065(5) 0.090(8) -0.016(5) -0.017(5) -0.005(4)
C5X 0.096(7) 0.071(6) 0.072(6) -0.006(5) -0.020(6) 0.003(5)
C6X 0.099(7) 0.060(5) 0.077(7) -0.002(5) 0.007(6) -0.001(5)
C1Y 0.084(6) 0.041(4) 0.077(6) 0.002(4) -0.012(5) -0.015(4)
C2Y 0.080(5) 0.080(6) 0.087(8) 0.007(5) 0.010(6) 0.006(5)
C3Y 0.106(7) 0.088(7) 0.061(6) 0.009(5) 0.009(6) -0.013(6)
C4Y 0.085(6) 0.087(7) 0.087(8) 0.003(6) -0.006(6) -0.014(5)
C5Y 0.074(5) 0.089(7) 0.071(7) -0.006(5) 0.011(5) -0.019(5)
C6Y 0.090(6) 0.051(5) 0.074(6) -0.008(4) 0.021(5) -0.022(4)
C1Z 0.072(5) 0.104(8) 0.106(8) 0.003(7) 0.010(6) -0.012(5)
C2Z 0.114(8) 0.111(9) 0.084(8) -0.006(7) 0.014(7) 0.005(7)
C3Z 0.28(2) 0.176(16) 0.094(11) 0.049(11) -0.075(13) -0.124(17)
C4Z 0.074(8) 0.42(4) 0.21(2) 0.11(3) -0.043(12) -0.063(15)
C5Z 0.194(18) 0.31(3) 0.27(3) 0.18(2) 0.15(2) 0.19(2)
C6Z 0.29(2) 0.090(9) 0.109(11) -0.004(8) 0.050(13) 0.052(12)
C1V 0.102(8) 0.134(10) 0.100(10) -0.016(8) -0.003(8) 0.027(7)
C2V 0.146(11) 0.104(9) 0.085(8) 0.018(7) 0.012(8) 0.031(8)
C3V 0.107(8) 0.102(8) 0.112(11) 0.001(8) 0.007(7) 0.002(7)
C4V 0.123(9) 0.102(9) 0.148(14) 0.002(9) 0.045(10) -0.001(7)
C5V 0.120(10) 0.145(12) 0.106(10) -0.007(9) -0.005(9) 0.053(9)
C6V 0.100(8) 0.146(11) 0.113(11) 0.020(9) 0.017(8) 0.008(8)

loop_
_atom_type_symbol
_atom_type_description
_atom_type_scat_dispersion_real
_atom_type_scat_dispersion_imag
_atom_type_scat_source
C C 0.0181 0.0091 'International Tables Vol C Tables 4.2.6.8 and 6.1.1.4'
H H 0.0000 0.0000 'International Tables Vol C Tables 4.2.6.8 and 6.1.1.4'
O O 0.0492 0.0322 'International Tables Vol C Tables 4.2.6.8 and 6.1.1.4'

loop_
_geom_angle_atom_site_label_1
_geom_angle_atom_site_label_2
_geom_angle_atom_site_label_3
_geom_angle
_geom_angle_site_symmetry_1
_geom_angle_site_symmetry_3
_geom_angle_publ_flag
C6A C1A C2A 116.6(7) . . ?
C6A C1A C11 124.2(6) . . ?
C2A C1A C11 119.2(6) . . ?
C3A C2A C1A 121.4(6) . . ?
C3A C2A H2A 119.3 . . ?
C1A C2A H2A 119.3 . . ?
C2A C3A C4A 122.5(7) . . ?
C2A C3A H3A 118.8 . . ?
C4A C3A H3A 118.8 . . ?
C3A C4A C5A 116.0(7) . . ?
C3A C4A C1B 118.4(6) . . ?
C5A C4A C1B 125.1(6) . . ?
C6A C5A C4A 122.0(6) . . ?
C6A C5A H5A 119.0 . . ?
C4A C5A H5A 119.0 . . ?
C5A C6A C1A 121.5(7) . . ?
C5A C6A H6A 119.3 . . ?
C1A C6A H6A 119.3 . . ?
C2B C1B C6B 116.0(7) . . ?
C2B C1B C4A 123.1(6) . . ?
C6B C1B C4A 120.1(6) . . ?
C3B C2B C1B 122.2(7) . . ?
C3B C2B H2B 118.9 . . ?
C1B C2B H2B 118.9 . . ?
C2B C3B C4B 120.9(7) . . ?
C2B C3B H3B 119.5 . . ?
C4B C3B H3B 119.5 . . ?
C3B C4B C5B 116.0(7) . . ?
C3B C4B C1C 123.5(7) . . ?
C5B C4B C1C 118.4(6) . . ?
C6B C5B C4B 122.6(7) . . ?
C6B C5B H5B 118.7 . . ?
C4B C5B H5B 118.7 . . ?
C5B C6B C1B 120.6(7) . . ?
C5B C6B H6B 119.7 . . ?
C1B C6B H6B 119.7 . . ?
C2C C1C C6C 116.5(7) . . ?
C2C C1C C4B 119.1(6) . . ?
C6C C1C C4B 122.3(7) . . ?
C3C C2C C1C 121.3(7) . . ?
C3C C2C H2C 119.4 . . ?
C1C C2C H2C 119.4 . . ?
C2C C3C C4C 120.6(7) . . ?
C2C C3C H3C 119.7 . . ?
C4C C3C H3C 119.7 . . ?
C3C C4C C5C 116.4(7) . . ?
C3C C4C C1D 119.4(6) . . ?
C5C C4C C1D 121.4(7) . . ?
C6C C5C C4C 120.9(7) . . ?
C6C C5C H5C 119.5 . . ?
C4C C5C H5C 119.5 . . ?
C5C C6C C1C 120.9(7) . . ?
C5C C6C H6C 119.6 . . ?
C1C C6C H6C 119.6 . . ?
C2D C1D C6D 115.1(7) . . ?
C2D C1D C4C 122.5(6) . . ?
C6D C1D C4C 119.6(7) . . ?
C3D C2D C1D 120.1(7) . . ?
C3D C2D H2D 120.0 . . ?
C1D C2D H2D 120.0 . . ?
C2D C3D C4D 122.5(7) . . ?
C2D C3D H3D 118.7 . . ?
C4D C3D H3D 118.7 . . ?
C5D C4D C3D 114.4(7) . . ?
C5D C4D C1E 121.8(7) . . ?
C3D C4D C1E 121.5(6) . . ?
C6D C5D C4D 122.2(7) . . ?
C6D C5D H5D 118.9 . . ?
C4D C5D H5D 118.9 . . ?
C5D C6D C1D 121.2(7) . . ?
C5D C6D H6D 119.4 . . ?
C1D C6D H6D 119.4 . . ?
C6E C1E C2E 116.7(7) . . ?
C6E C1E C4D 119.4(6) . . ?
C2E C1E C4D 122.3(7) . . ?
C3E C2E C1E 119.9(7) . . ?
C3E C2E H2E 120.1 . . ?
C1E C2E H2E 120.1 . . ?
C4E C3E C2E 122.4(7) . . ?
C4E C3E H3E 118.8 . . ?
C2E C3E H3E 118.8 . . ?
C3E C4E C5E 117.1(7) . . ?
C3E C4E C1F 123.0(6) . . ?
C5E C4E C1F 119.1(7) . . ?
C6E C5E C4E 120.6(7) . . ?
C6E C5E H5E 119.7 . . ?
C4E C5E H5E 119.7 . . ?
C5E C6E C1E 122.6(7) . . ?
C5E C6E H6E 118.7 . . ?
C1E C6E H6E 118.7 . . ?
C6F C1F C2F 116.2(7) . . ?
C6F C1F C4E 120.3(7) . . ?
C2F C1F C4E 122.6(6) . . ?
C3F C2F C1F 121.6(7) . . ?
C3F C2F H2F 119.2 . . ?
C1F C2F H2F 119.2 . . ?
C2F C3F C4F 121.7(7) . . ?
C2F C3F H3F 119.2 . . ?
C4F C3F H3F 119.2 . . ?
C5F C4F C3F 116.5(7) . . ?
C5F C4F C13 122.4(6) . . ?
C3F C4F C13 121.1(7) . . ?
C6F C5F C4F 122.8(6) . . ?
C6F C5F H5F 118.6 . . ?
C4F C5F H5F 118.6 . . ?
C5F C6F C1F 121.2(7) . . ?
C5F C6F H6F 119.4 . . ?
C1F C6F H6F 119.4 . . ?
C61 C11 C21 117.4(7) . . ?
C61 C11 C1A 120.0(6) . . ?
C21 C11 C1A 122.6(6) . . ?
C31 C21 C11 120.8(7) . . ?
C31 C21 H21 119.6 . . ?
C11 C21 H21 119.6 . . ?
C21 C31 C41 120.2(6) . . ?
C21 C31 C01 119.3(7) . . ?
C41 C31 C01 120.4(7) . . ?
O11 C41 C51 120.3(7) . . ?
O11 C41 C31 120.5(7) . . ?
C51 C41 C31 119.2(7) . . ?
C61 C51 C41 118.5(7) . . ?
C61 C51 C04 120.6(6) . . ?
C41 C51 C04 120.9(7) . . ?
C51 C61 C11 123.2(6) . . ?
C51 C61 H61 118.4 . . ?
C11 C61 H61 118.4 . . ?
C41 O11 C71 112.4(7) . . ?
O11 C71 C81 93.2(19) . . ?
O11 C71 C8X 108.9(19) . . ?
O11 C71 H71A 110.5 . . ?
C81 C71 H71A 107.1 . . ?
C8X C71 H71A 113.5 . . ?
O11 C71 H71B 110.4 . . ?
C81 C71 H71B 125.7 . . ?
C8X C71 H71B 104.7 . . ?
H71A C71 H71B 108.7 . . ?
C91 C81 C71 117(3) . . ?
C91 C81 H81A 108.1 . . ?
C71 C81 H81A 108.1 . . ?
C91 C81 H81B 108.1 . . ?
C71 C81 H81B 108.1 . . ?
H81A C81 H81B 107.3 . . ?
C81 C91 C101 100(3) . . ?
C81 C91 H91A 111.8 . . ?
C101 C91 H91A 111.8 . . ?
C81 C91 H91B 111.8 . . ?
C101 C91 H91B 111.8 . . ?
H91A C91 H91B 109.5 . . ?
C91 C101 H10A 109.5 . . ?
C91 C101 H10B 109.5 . . ?
H10A C101 H10B 109.5 . . ?
C91 C101 H10C 109.5 . . ?
H10A C101 H10C 109.5 . . ?
H10B C101 H10C 109.5 . . ?
C9X C8X C71 109(2) . . ?
C9X C8X H81X 109.8 . . ?
C71 C8X H81X 109.8 . . ?
C9X C8X H81Y 109.8 . . ?
C71 C8X H81Y 109.8 . . ?
H81X C8X H81Y 108.2 . . ?
C8X C9X C111 104(2) . . ?
C8X C9X H91X 110.9 . . ?
C111 C9X H91X 110.9 . . ?
C8X C9X H91Y 110.9 . . ?
C111 C9X H91Y 110.9 . . ?
H91X C9X H91Y 108.9 . . ?
C9X C111 H103 109.5 . . ?
C9X C111 H104 109.5 . . ?
H103 C111 H104 109.5 . . ?
C9X C111 H105 109.5 . . ?
H103 C111 H105 109.5 . . ?
H104 C111 H105 109.5 . . ?
C12 C01 C31 111.8(6) . . ?
C12 C01 H01A 109.3 . . ?
C31 C01 H01A 109.3 . . ?
C12 C01 H01B 109.3 . . ?
C31 C01 H01B 109.3 . . ?
H01A C01 H01B 107.9 . . ?
C22 C12 C62 119.6(7) . . ?
C22 C12 C01 120.8(7) . . ?
C62 C12 C01 119.5(7) . . ?
O12 C22 C12 119.3(6) . . ?
O12 C22 C32 120.0(6) . . ?
C12 C22 C32 120.5(7) . . ?
C42 C32 C22 118.2(6) . . ?
C42 C32 C02 120.8(6) . . ?
C22 C32 C02 120.9(7) . . ?
C32 C42 C52 121.4(7) . . ?
C32 C42 H42 119.3 . . ?
C52 C42 H42 119.3 . . ?
C62 C52 C42 119.8(7) . . ?
C62 C52 H52 120.1 . . ?
C42 C52 H52 120.1 . . ?
C52 C62 C12 120.4(7) . . ?
C52 C62 H62 119.8 . . ?
C12 C62 H62 119.8 . . ?
C22 O12 C72 117.7(6) . . ?
O12 C72 C82 116.7(8) . . ?
O12 C72 H72A 108.1 . . ?
C82 C72 H72A 108.1 . . ?
O12 C72 H72B 108.1 . . ?
C82 C72 H72B 108.1 . . ?
H72A C72 H72B 107.3 . . ?
C72 C82 C92 113.0(10) . . ?
C72 C82 H82A 109.0 . . ?
C92 C82 H82A 109.0 . . ?
C72 C82 H82B 109.0 . . ?
C92 C82 H82B 109.0 . . ?
H82A C82 H82B 107.8 . . ?
C102 C92 C82 109.1(10) . . ?
C102 C92 H92A 109.9 . . ?
C82 C92 H92A 109.9 . . ?
C102 C92 H92B 109.9 . . ?
C82 C92 H92B 109.9 . . ?
H92A C92 H92B 108.3 . . ?
C92 C102 H10D 109.5 . . ?
C92 C102 H10E 109.5 . . ?
H10D C102 H10E 109.5 . . ?
C92 C102 H10F 109.5 . . ?
H10D C102 H10F 109.5 . . ?
H10E C102 H10F 109.5 . . ?
C32 C02 C33 111.8(5) . . ?
C32 C02 H02A 109.3 . . ?
C33 C02 H02A 109.3 . . ?
C32 C02 H02B 109.3 . . ?
C33 C02 H02B 109.3 . . ?
H02A C02 H02B 107.9 . . ?
C63 C13 C23 115.6(7) . . ?
C63 C13 C4F 121.6(6) . . ?
C23 C13 C4F 122.7(6) . . ?
C33 C23 C13 122.4(7) . . ?
C33 C23 H23 118.8 . . ?
C13 C23 H23 118.8 . . ?
C23 C33 C43 118.5(6) . . ?
C23 C33 C02 120.1(6) . . ?
C43 C33 C02 121.4(7) . . ?
C53 C43 O13 120.1(6) . . ?
C53 C43 C33 120.6(7) . . ?
O13 C43 C33 119.2(6) . . ?
C63 C53 C43 118.2(7) . . ?
C63 C53 C03 121.0(6) . . ?
C43 C53 C03 120.7(7) . . ?
C53 C63 C13 123.8(7) . . ?
C53 C63 H63 118.1 . . ?
C13 C63 H63 118.1 . . ?
C43 O13 C73 108.5(6) . . ?
C83 C73 O13 111.3(8) . . ?
C83 C73 H73A 109.4 . . ?
O13 C73 H73A 109.4 . . ?
C83 C73 H73B 109.4 . . ?
O13 C73 H73B 109.4 . . ?
H73A C73 H73B 108.0 . . ?
C73 C83 C93 113.5(10) . . ?
C73 C83 H83A 108.9 . . ?
C93 C83 H83A 108.9 . . ?
C73 C83 H83B 108.9 . . ?
C93 C83 H83B 108.9 . . ?
H83A C83 H83B 107.7 . . ?
C103 C93 C83 120.2(12) . . ?
C103 C93 H93A 107.3 . . ?
C83 C93 H93A 107.3 . . ?
C103 C93 H93B 107.3 . . ?
C83 C93 H93B 107.3 . . ?
H93A C93 H93B 106.9 . . ?
C93 C103 H10G 109.5 . . ?
C93 C103 H10H 109.5 . . ?
H10G C103 H10H 109.5 . . ?
C93 C103 H10I 109.5 . . ?
H10G C103 H10I 109.5 . . ?
H10H C103 H10I 109.5 . . ?
C14 C03 C53 110.1(6) . . ?
C14 C03 H03A 109.6 . . ?
C53 C03 H03A 109.6 . . ?
C14 C03 H03B 109.6 . . ?
C53 C03 H03B 109.6 . . ?
H03A C03 H03B 108.2 . . ?
C64 C14 C24 118.2(7) . . ?
C64 C14 C03 122.2(7) . . ?
C24 C14 C03 119.6(7) . . ?
C34 C24 C14 121.8(8) . . ?
C34 C24 O14 119.3(7) . . ?
C14 C24 O14 118.8(6) . . ?
C24 C34 C44 117.2(7) . . ?
C24 C34 C04 120.2(8) . . ?
C44 C34 C04 122.5(7) . . ?
C54 C44 C34 120.9(7) . . ?
C54 C44 H44 119.5 . . ?
C34 C44 H44 119.5 . . ?
C44 C54 C64 120.8(9) . . ?
C44 C54 H54 119.6 . . ?
C64 C54 H54 119.6 . . ?
C54 C64 C14 120.9(8) . . ?
C54 C64 H64 119.5 . . ?
C14 C64 H64 119.5 . . ?
C24 O14 C74 111.3(6) . . ?
O14 C74 C84 108.7(8) . . ?
O14 C74 H74A 109.9 . . ?
C84 C74 H74A 109.9 . . ?
O14 C74 H74B 109.9 . . ?
C84 C74 H74B 109.9 . . ?
H74A C74 H74B 108.3 . . ?
C74 C84 C94 113.8(8) . . ?
C74 C84 H84A 108.8 . . ?
C94 C84 H84A 108.8 . . ?
C74 C84 H84B 108.8 . . ?
C94 C84 H84B 108.8 . . ?
H84A C84 H84B 107.7 . . ?
C104 C94 C84 112.6(9) . . ?
C104 C94 H94A 109.1 . . ?
C84 C94 H94A 109.1 . . ?
C104 C94 H94B 109.1 . . ?
C84 C94 H94B 109.1 . . ?
H94A C94 H94B 107.8 . . ?
C94 C104 H10J 109.5 . . ?
C94 C104 H10K 109.5 . . ?
H10J C104 H10K 109.5 . . ?
C94 C104 H10L 109.5 . . ?
H10J C104 H10L 109.5 . . ?
H10K C104 H10L 109.5 . . ?
C34 C04 C51 110.8(6) . . ?
C34 C04 H04A 109.5 . . ?
C51 C04 H04A 109.5 . . ?
C34 C04 H04B 109.5 . . ?
C51 C04 H04B 109.5 . . ?
H04A C04 H04B 108.1 . . ?
C2G C1G C6G 115.8(7) . . ?
C2G C1G C15 123.6(6) . . ?
C6G C1G C15 120.6(6) . . ?
C1G C2G C3G 123.4(6) . . ?
C1G C2G H2G 118.3 . . ?
C3G C2G H2G 118.3 . . ?
C2G C3G C4G 120.3(7) . . ?
C2G C3G H3G 119.8 . . ?
C4G C3G H3G 119.8 . . ?
C5G C4G C3G 115.7(7) . . ?
C5G C4G C1H 123.8(6) . . ?
C3G C4G C1H 120.1(7) . . ?
C6G C5G C4G 123.5(7) . . ?
C6G C5G H5G 118.3 . . ?
C4G C5G H5G 118.3 . . ?
C5G C6G C1G 121.1(7) . . ?
C5G C6G H6G 119.5 . . ?
C1G C6G H6G 119.5 . . ?
C2H C1H C6H 116.3(7) . . ?
C2H C1H C4G 123.2(6) . . ?
C6H C1H C4G 119.7(7) . . ?
C1H C2H C3H 121.8(6) . . ?
C1H C2H H2H 119.1 . . ?
C3H C2H H2H 119.1 . . ?
C4H C3H C2H 121.1(7) . . ?
C4H C3H H3H 119.5 . . ?
C2H C3H H3H 119.5 . . ?
C5H C4H C3H 115.3(7) . . ?
C5H C4H C1I 120.2(6) . . ?
C3H C4H C1I 123.1(7) . . ?
C6H C5H C4H 122.8(6) . . ?
C6H C5H H5H 118.6 . . ?
C4H C5H H5H 118.6 . . ?
C5H C6H C1H 121.2(7) . . ?
C5H C6H H6H 119.4 . . ?
C1H C6H H6H 119.4 . . ?
C2I C1I C6I 115.4(6) . . ?
C2I C1I C4H 120.6(6) . . ?
C6I C1I C4H 120.9(7) . . ?
C3I C2I C1I 121.6(6) . . ?
C3I C2I H2I 119.2 . . ?
C1I C2I H2I 119.2 . . ?
C2I C3I C4I 120.7(7) . . ?
C2I C3I H3I 119.7 . . ?
C4I C3I H3I 119.7 . . ?
C5I C4I C3I 116.0(6) . . ?
C5I C4I C1J 119.6(6) . . ?
C3I C4I C1J 120.4(6) . . ?
C6I C5I C4I 121.7(6) . . ?
C6I C5I H5I 119.1 . . ?
C4I C5I H5I 119.1 . . ?
C5I C6I C1I 121.0(6) . . ?
C5I C6I H6I 119.5 . . ?
C1I C6I H6I 119.5 . . ?
C6J C1J C2J 115.5(7) . . ?
C6J C1J C4I 121.8(6) . . ?
C2J C1J C4I 120.2(6) . . ?
C3J C2J C1J 121.1(7) . . ?
C3J C2J H2J 119.5 . . ?
C1J C2J H2J 119.5 . . ?
C2J C3J C4J 121.7(6) . . ?
C2J C3J H3J 119.1 . . ?
C4J C3J H3J 119.1 . . ?
C5J C4J C3J 115.8(7) . . ?
C5J C4J C1K 121.2(7) . . ?
C3J C4J C1K 121.1(6) . . ?
C6J C5J C4J 120.8(6) . . ?
C6J C5J H5J 119.6 . . ?
C4J C5J H5J 119.6 . . ?
C5J C6J C1J 121.1(6) . . ?
C5J C6J H6J 119.4 . . ?
C1J C6J H6J 119.4 . . ?
C2K C1K C6K 116.1(7) . . ?
C2K C1K C4J 119.4(6) . . ?
C6K C1K C4J 122.5(6) . . ?
C3K C2K C1K 122.0(6) . . ?
C3K C2K H2K 119.0 . . ?
C1K C2K H2K 119.0 . . ?
C2K C3K C4K 121.7(7) . . ?
C2K C3K H3K 119.2 . . ?
C4K C3K H3K 119.2 . . ?
C3K C4K C5K 116.4(7) . . ?
C3K C4K C1L 120.8(7) . . ?
C5K C4K C1L 122.4(6) . . ?
C6K C5K C4K 120.7(6) . . ?
C6K C5K H5K 119.6 . . ?
C4K C5K H5K 119.6 . . ?
C5K C6K C1K 121.6(7) . . ?
C5K C6K H6K 119.2 . . ?
C1K C6K H6K 119.2 . . ?
C6L C1L C2L 116.7(8) . . ?
C6L C1L C4K 125.8(7) . . ?
C2L C1L C4K 117.3(7) . . ?
C3L C2L C1L 120.6(7) . . ?
C3L C2L H2L 119.7 . . ?
C1L C2L H2L 119.7 . . ?
C2L C3L C4L 120.7(7) . . ?
C2L C3L H3L 119.7 . . ?
C4L C3L H3L 119.7 . . ?
C5L C4L C3L 117.8(7) . . ?
C5L C4L C17 124.2(7) . . ?
C3L C4L C17 118.0(7) . . ?
C4L C5L C6L 121.5(8) . . ?
C4L C5L H5L 119.2 . . ?
C6L C5L H5L 119.2 . . ?
C1L C6L C5L 122.5(8) . . ?
C1L C6L H6L 118.8 . . ?
C5L C6L H6L 118.8 . . ?
C65 C15 C25 115.5(7) . . ?
C65 C15 C1G 122.4(6) . . ?
C25 C15 C1G 122.1(6) . . ?
C35 C25 C15 122.7(7) . . ?
C35 C25 H25 118.6 . . ?
C15 C25 H25 118.6 . . ?
C25 C35 C45 118.8(6) . . ?
C25 C35 C05 120.2(6) . . ?
C45 C35 C05 121.0(6) . . ?
O15 C45 C35 119.8(6) . . ?
O15 C45 C55 119.7(6) . . ?
C35 C45 C55 120.5(7) . . ?
C65 C55 C45 117.9(6) . . ?
C65 C55 C08 120.7(6) . . ?
C45 C55 C08 121.3(7) . . ?
C55 C65 C15 124.0(6) . . ?
C55 C65 H65 118.0 . . ?
C15 C65 H65 118.0 . . ?
C45 O15 C75 110.3(6) . . ?
O15 C75 C85 113.1(10) . . ?
O15 C75 H75A 109.0 . . ?
C85 C75 H75A 109.0 . . ?
O15 C75 H75B 109.0 . . ?
C85 C75 H75B 109.0 . . ?
H75A C75 H75B 107.8 . . ?
C95 C85 C75 108.2(10) . . ?
C95 C85 H85A 110.1 . . ?
C75 C85 H85A 110.1 . . ?
C95 C85 H85B 110.1 . . ?
C75 C85 H85B 110.1 . . ?
H85A C85 H85B 108.4 . . ?
C85 C95 C105 109.1(11) . . ?
C85 C95 H95A 109.9 . . ?
C105 C95 H95A 109.9 . . ?
C85 C95 H95B 109.9 . . ?
C105 C95 H95B 109.9 . . ?
H95A C95 H95B 108.3 . . ?
C95 C105 H10M 109.5 . . ?
C95 C105 H10N 109.5 . . ?
H10M C105 H10N 109.5 . . ?
C95 C105 H10O 109.5 . . ?
H10M C105 H10O 109.5 . . ?
H10N C105 H10O 109.5 . . ?
C35 C05 C16 111.1(5) . . ?
C35 C05 H05A 109.4 . . ?
C16 C05 H05A 109.4 . . ?
C35 C05 H05B 109.4 . . ?
C16 C05 H05B 109.4 . . ?
H05A C05 H05B 108.0 . . ?
C66 C16 C26 118.7(6) . . ?
C66 C16 C05 121.0(6) . . ?
C26 C16 C05 120.3(7) . . ?
O16 C26 C36 119.6(6) . . ?
O16 C26 C16 119.3(6) . . ?
C36 C26 C16 120.7(7) . . ?
C46 C36 C26 118.6(6) . . ?
C46 C36 C06 119.6(6) . . ?
C26 C36 C06 121.8(6) . . ?
C56 C46 C36 121.0(7) . . ?
C56 C46 H46 119.5 . . ?
C36 C46 H46 119.5 . . ?
C46 C56 C66 119.6(7) . . ?
C46 C56 H56 120.2 . . ?
C66 C56 H56 120.2 . . ?
C16 C66 C56 121.2(7) . . ?
C16 C66 H66 119.4 . . ?
C56 C66 H66 119.4 . . ?
C26 O16 C76 116.1(5) . . ?
C86 C76 O16 114.2(7) . . ?
C86 C76 H76A 108.7 . . ?
O16 C76 H76A 108.7 . . ?
C86 C76 H76B 108.7 . . ?
O16 C76 H76B 108.7 . . ?
H76A C76 H76B 107.6 . . ?
C76 C86 C96 111.8(9) . . ?
C76 C86 H86A 109.3 . . ?
C96 C86 H86A 109.3 . . ?
C76 C86 H86B 109.3 . . ?
C96 C86 H86B 109.3 . . ?
H86A C86 H86B 107.9 . . ?
C106 C96 C86 110.9(10) . . ?
C106 C96 H96A 109.5 . . ?
C86 C96 H96A 109.5 . . ?
C106 C96 H96B 109.5 . . ?
C86 C96 H96B 109.5 . . ?
H96A C96 H96B 108.0 . . ?
C96 C106 H10P 109.5 . . ?
C96 C106 H10Q 109.5 . . ?
H10P C106 H10Q 109.5 . . ?
C96 C106 H10R 109.5 . . ?
H10P C106 H10R 109.5 . . ?
H10Q C106 H10R 109.5 . . ?
C36 C06 C37 111.7(5) . . ?
C36 C06 H06A 109.3 . . ?
C37 C06 H06A 109.3 . . ?
C36 C06 H06B 109.3 . . ?
C37 C06 H06B 109.3 . . ?
H06A C06 H06B 107.9 . . ?
C67 C17 C27 117.9(7) . . ?
C67 C17 C4L 120.2(6) . . ?
C27 C17 C4L 121.7(7) . . ?
C37 C27 C17 121.6(7) . . ?
C37 C27 H27 119.2 . . ?
C17 C27 H27 119.2 . . ?
C27 C37 C47 119.0(6) . . ?
C27 C37 C06 120.3(6) . . ?
C47 C37 C06 120.5(6) . . ?
O17 C47 C37 119.7(6) . . ?
O17 C47 C57 120.5(6) . . ?
C37 C47 C57 119.8(7) . . ?
C67 C57 C47 118.7(6) . . ?
C67 C57 C07 119.5(6) . . ?
C47 C57 C07 121.7(7) . . ?
C57 C67 C17 122.4(6) . . ?
C57 C67 H67 118.8 . . ?
C17 C67 H67 118.8 . . ?
C47 O17 C77 113.7(5) . . ?
O17 C77 C87 113.5(6) . . ?
O17 C77 H77A 108.9 . . ?
C87 C77 H77A 108.9 . . ?
O17 C77 H77B 108.9 . . ?
C87 C77 H77B 108.9 . . ?
H77A C77 H77B 107.7 . . ?
C77 C87 C97 109.8(7) . . ?
C77 C87 H87A 109.9 . . ?
C97 C87 H87A 109.5 . . ?
C77 C87 H87B 109.7 . . ?
C97 C87 H87B 109.7 . . ?
H87A C87 H87B 108.2 . . ?
C107 C97 C87 112.7(8) . . ?
C107 C97 H97A 109.1 . . ?
C87 C97 H97A 109.1 . . ?
C107 C97 H97B 109.1 . . ?
C87 C97 H97B 109.1 . . ?
H97A C97 H97B 107.8 . . ?
C97 C107 H10S 109.5 . . ?
C97 C107 H10T 109.5 . . ?
H10S C107 H10T 109.5 . . ?
C97 C107 H10U 109.5 . . ?
H10S C107 H10U 109.5 . . ?
H10T C107 H10U 109.5 . . ?
H10V C117 H10W 109.5 . . ?
H10V C117 H10Z 109.5 . . ?
H10W C117 H10Z 109.5 . . ?
C57 C07 C18 110.4(6) . . ?
C57 C07 H07A 109.6 . . ?
C18 C07 H07A 109.6 . . ?
C57 C07 H07B 109.6 . . ?
C18 C07 H07B 109.6 . . ?
H07A C07 H07B 108.1 . . ?
C68 C18 C28 118.4(6) . . ?
C68 C18 C07 120.7(6) . . ?
C28 C18 C07 120.7(6) . . ?
O18 C28 C18 119.0(6) . . ?
O18 C28 C38 119.1(6) . . ?
C18 C28 C38 121.9(6) . . ?
C48 C38 C28 118.3(6) . . ?
C48 C38 C08 120.6(6) . . ?
C28 C38 C08 120.9(6) . . ?
C58 C48 C38 120.7(7) . . ?
C58 C48 H48 119.6 . . ?
C38 C48 H48 119.6 . . ?
C48 C58 C68 120.1(7) . . ?
C48 C58 H58 120.0 . . ?
C68 C58 H58 120.0 . . ?
C18 C68 C58 120.6(7) . . ?
C18 C68 H68 119.7 . . ?
C58 C68 H68 119.7 . . ?
C28 O18 C78 113.0(5) . . ?
O18 C78 C88 108.7(7) . . ?
O18 C78 H78A 109.9 . . ?
C88 C78 H78A 109.9 . . ?
O18 C78 H78B 109.9 . . ?
C88 C78 H78B 109.9 . . ?
H78A C78 H78B 108.3 . . ?
C78 C88 C98 112.1(7) . . ?
C78 C88 H88A 109.2 . . ?
C98 C88 H88A 109.2 . . ?
C78 C88 H88B 109.2 . . ?
C98 C88 H88B 109.2 . . ?
H88A C88 H88B 107.9 . . ?
C108 C98 C88 111.9(8) . . ?
C108 C98 H98A 109.2 . . ?
C88 C98 H98A 109.2 . . ?
C108 C98 H98B 109.2 . . ?
C88 C98 H98B 109.2 . . ?
H98A C98 H98B 107.9 . . ?
C98 C108 H100 109.5 . . ?
C98 C108 H101 109.5 . . ?
H100 C108 H101 109.5 . . ?
C98 C108 H102 109.5 . . ?
H100 C108 H102 109.5 . . ?
H101 C108 H102 109.5 . . ?
C55 C08 C38 109.2(5) . . ?
C55 C08 H08A 109.8 . . ?
C38 C08 H08A 109.8 . . ?
C55 C08 H08B 109.8 . . ?
C38 C08 H08B 109.8 . . ?
H08A C08 H08B 108.3 . . ?
C2X C1X C6X 119.8(9) . . ?
C2X C1X H1X 120.1 . . ?
C6X C1X H1X 120.1 . . ?
C3X C2X C1X 120.3(9) . . ?
C3X C2X H2X 119.8 . . ?
C1X C2X H2X 119.8 . . ?
C2X C3X C4X 120.5(9) . . ?
C2X C3X H3X 119.7 . . ?
C4X C3X H3X 119.7 . . ?
C3X C4X C5X 120.0(9) . . ?
C3X C4X H4X 120.0 . . ?
C5X C4X H4X 120.0 . . ?
C6X C5X C4X 120.6(10) . . ?
C6X C5X H5X 119.7 . . ?
C4X C5X H5X 119.7 . . ?
C5X C6X C1X 118.7(10) . . ?
C5X C6X H6X 120.6 . . ?
C1X C6X H6X 120.6 . . ?
C6Y C1Y C2Y 119.4(9) . . ?
C6Y C1Y H1Y 120.3 . . ?
C2Y C1Y H1Y 120.3 . . ?
C3Y C2Y C1Y 118.6(9) . . ?
C3Y C2Y H2Y 120.7 . . ?
C1Y C2Y H2Y 120.7 . . ?
C2Y C3Y C4Y 119.1(10) . . ?
C2Y C3Y H3Y 120.4 . . ?
C4Y C3Y H3Y 120.4 . . ?
C5Y C4Y C3Y 121.9(11) . . ?
C5Y C4Y H4Y 119.0 . . ?
C3Y C4Y H4Y 119.0 . . ?
C4Y C5Y C6Y 119.6(10) . . ?
C4Y C5Y H5Y 120.2 . . ?
C6Y C5Y H5Y 120.2 . . ?
C5Y C6Y C1Y 121.2(9) . . ?
C5Y C6Y H6Y 119.4 . . ?
C1Y C6Y H6Y 119.4 . . ?
C2Z C1Z C6Z 120.0 . . ?
C2Z C1Z H1Z 120.0 . . ?
C6Z C1Z H1Z 120.0 . . ?
C1Z C2Z C3Z 120.0 . . ?
C1Z C2Z H2Z 120.0 . . ?
C3Z C2Z H2Z 120.0 . . ?
C4Z C3Z C2Z 120.0 . . ?
C4Z C3Z H3Z 120.0 . . ?
C2Z C3Z H3Z 120.0 . . ?
C3Z C4Z C5Z 120.0 . . ?
C3Z C4Z H4Z 120.0 . . ?
C5Z C4Z H4Z 120.0 . . ?
C4Z C5Z C6Z 120.0 . . ?
C4Z C5Z H5Z 120.0 . . ?
C6Z C5Z H5Z 120.0 . . ?
C5Z C6Z C1Z 120.0 . . ?
C5Z C6Z H6Z 120.0 . . ?
C1Z C6Z H6Z 120.0 . . ?
C2V C1V C6V 118.1(14) . . ?
C2V C1V H1V 121.0 . . ?
C6V C1V H1V 121.0 . . ?
C1V C2V C3V 120.3(13) . . ?
C1V C2V H2V 119.8 . . ?
C3V C2V H2V 119.8 . . ?
C4V C3V C2V 121.7(12) . . ?
C4V C3V H3V 119.1 . . ?
C2V C3V H3V 119.1 . . ?
C5V C4V C3V 116.6(14) . . ?
C5V C4V H4V 121.7 . . ?
C3V C4V H4V 121.7 . . ?
C4V C5V C6V 122.4(14) . . ?
C4V C5V H5V 118.8 . . ?
C6V C5V H5V 118.8 . . ?
C1V C6V C5V 120.6(13) . . ?
C1V C6V H6V 119.7 . . ?
C5V C6V H6V 119.7 . . ?
C2U C1U C6U 120.0 . . ?
C2U C1U H1U 120.0 . . ?
C6U C1U H1U 120.0 . . ?
C3U C2U C1U 120.0 . . ?
C3U C2U H2U 120.0 . . ?
C1U C2U H2U 120.0 . . ?
C2U C3U C4U 120.0 . . ?
C2U C3U H3U 120.0 . . ?
C4U C3U H3U 120.0 . . ?
C5U C4U C3U 120.0 . . ?
C5U C4U H4U 120.0 . . ?
C3U C4U H4U 120.0 . . ?
C4U C5U C6U 120.0 . . ?
C4U C5U H5U 120.0 . . ?
C6U C5U H5U 120.0 . . ?
C5U C6U C1U 120.0 . . ?
C5U C6U H6U 120.0 . . ?
C1U C6U H6U 120.0 . . ?
C2R C1R C6R 120.0 . . ?
C2R C1R H1R 120.0 . . ?
C6R C1R H1R 120.0 . . ?
C3R C2R C1R 120.0 . . ?
C3R C2R H2R 120.0 . . ?
C1R C2R H2R 120.0 . . ?
C4R C3R C2R 120.0 . . ?
C4R C3R H3R 120.0 . . ?
C2R C3R H3R 120.0 . . ?
C3R C4R C5R 120.0 . . ?
C3R C4R H4R 120.0 . . ?
C5R C4R H4R 120.0 . . ?
C4R C5R C6R 120.0 . . ?
C4R C5R H5R 120.0 . . ?
C6R C5R H5R 120.0 . . ?
C5R C6R C1R 120.0 . . ?
C5R C6R H6R 120.0 . . ?
C1R C6R H6R 120.0 . . ?
C2T C1T C6T 120.0 . . ?
C2T C1T H1T 120.0 . . ?
C6T C1T H1T 120.0 . . ?
C3T C2T C1T 120.0 . . ?
C3T C2T H2T 120.0 . . ?
C1T C2T H2T 120.0 . . ?
C2T C3T C4T 120.0 . . ?
C2T C3T H3T 120.0 . . ?
C4T C3T H3T 120.0 . . ?
C5T C4T C3T 120.0 . . ?
C5T C4T H4T 120.0 . . ?
C3T C4T H4T 120.0 . . ?
C6T C5T C4T 120.0 . . ?
C6T C5T H5T 120.0 . . ?
C4T C5T H5T 120.0 . . ?
C5T C6T C1T 120.0 . . ?
C5T C6T H6T 120.0 . . ?
C1T C6T H6T 120.0 . . ?
C2S C1S C6S 120.0 . . ?
C2S C1S H1S 120.0 . . ?
C6S C1S H1S 120.0 . . ?
C1S C2S C3S 120.0 . . ?
C1S C2S H2S 120.0 . . ?
C3S C2S H2S 120.0 . . ?
C2S C3S C4S 120.0 . . ?
C2S C3S H3S 120.0 . . ?
C4S C3S H3S 120.0 . . ?
C5S C4S C3S 120.0 . . ?
C5S C4S H4S 120.0 . . ?
C3S C4S H4S 120.0 . . ?
C4S C5S C6S 120.0 . . ?
C4S C5S H5S 120.0 . . ?
C6S C5S H5S 120.0 . . ?
C5S C6S C1S 120.0 . . ?
C5S C6S H6S 120.0 . . ?
C1S C6S H6S 120.0 . . ?

loop_
_geom_bond_atom_site_label_1
_geom_bond_atom_site_label_2
_geom_bond_distance
_geom_bond_site_symmetry_2
_geom_bond_publ_flag
C1A C6A 1.392(9) . ?
C1A C2A 1.404(10) . ?
C1A C11 1.476(10) . ?
C2A C3A 1.360(11) . ?
C2A H2A 0.9500 . ?
C3A C4A 1.394(10) . ?
C3A H3A 0.9500 . ?
C4A C5A 1.395(10) . ?
C4A C1B 1.484(11) . ?
C5A C6A 1.373(11) . ?
C5A H5A 0.9500 . ?
C6A H6A 0.9500 . ?
C1B C2B 1.391(11) . ?
C1B C6B 1.422(10) . ?
C2B C3B 1.384(11) . ?
C2B H2B 0.9500 . ?
C3B C4B 1.402(10) . ?
C3B H3B 0.9500 . ?
C4B C5B 1.406(10) . ?
C4B C1C 1.481(11) . ?
C5B C6B 1.364(11) . ?
C5B H5B 0.9500 . ?
C6B H6B 0.9500 . ?
C1C C2C 1.384(10) . ?
C1C C6C 1.386(10) . ?
C2C C3C 1.382(10) . ?
C2C H2C 0.9500 . ?
C3C C4C 1.388(10) . ?
C3C H3C 0.9500 . ?
C4C C5C 1.391(11) . ?
C4C C1D 1.500(10) . ?
C5C C6C 1.382(11) . ?
C5C H5C 0.9500 . ?
C6C H6C 0.9500 . ?
C1D C2D 1.388(11) . ?
C1D C6D 1.402(11) . ?
C2D C3D 1.372(10) . ?
C2D H2D 0.9500 . ?
C3D C4D 1.379(11) . ?
C3D H3D 0.9500 . ?
C4D C5D 1.376(10) . ?
C4D C1E 1.501(11) . ?
C5D C6D 1.350(11) . ?
C5D H5D 0.9500 . ?
C6D H6D 0.9500 . ?
C1E C6E 1.395(11) . ?
C1E C2E 1.414(10) . ?
C2E C3E 1.390(11) . ?
C2E H2E 0.9500 . ?
C3E C4E 1.375(10) . ?
C3E H3E 0.9500 . ?
C4E C5E 1.415(10) . ?
C4E C1F 1.478(11) . ?
C5E C6E 1.362(11) . ?
C5E H5E 0.9500 . ?
C6E H6E 0.9500 . ?
C1F C6F 1.393(10) . ?
C1F C2F 1.414(11) . ?
C2F C3F 1.376(11) . ?
C2F H2F 0.9500 . ?
C3F C4F 1.393(10) . ?
C3F H3F 0.9500 . ?
C4F C5F 1.383(10) . ?
C4F C13 1.481(11) . ?
C5F C6F 1.377(11) . ?
C5F H5F 0.9500 . ?
C6F H6F 0.9500 . ?
C11 C61 1.392(10) . ?
C11 C21 1.396(9) . ?
C21 C31 1.378(11) . ?
C21 H21 0.9500 . ?
C31 C41 1.409(11) . ?
C31 C01 1.544(9) . ?
C41 O11 1.379(10) . ?
C41 C51 1.400(10) . ?
C51 C61 1.373(10) . ?
C51 C04 1.535(10) . ?
C61 H61 0.9500 . ?
O11 C71 1.422(12) . ?
C71 C81 1.548(13) . ?
C71 C8X 1.559(12) . ?
C71 H71A 0.9900 . ?
C71 H71B 0.9900 . ?
C81 C91 1.524(13) . ?
C81 H81A 0.9900 . ?
C81 H81B 0.9900 . ?
C91 C101 1.551(13) . ?
C91 H91A 0.9900 . ?
C91 H91B 0.9900 . ?
C101 H10A 0.9800 . ?
C101 H10B 0.9800 . ?
C101 H10C 0.9800 . ?
C8X C9X 1.531(13) . ?
C8X H81X 0.9900 . ?
C8X H81Y 0.9900 . ?
C9X C111 1.552(13) . ?
C9X H91X 0.9900 . ?
C9X H91Y 0.9900 . ?
C111 H103 0.9800 . ?
C111 H104 0.9800 . ?
C111 H105 0.9800 . ?
C01 C12 1.521(10) . ?
C01 H01A 0.9900 . ?
C01 H01B 0.9900 . ?
C12 C22 1.396(10) . ?
C12 C62 1.399(11) . ?
C22 O12 1.368(10) . ?
C22 C32 1.420(10) . ?
C32 C42 1.391(11) . ?
C32 C02 1.519(10) . ?
C42 C52 1.397(10) . ?
C42 H42 0.9500 . ?
C52 C62 1.386(11) . ?
C52 H52 0.9500 . ?
C62 H62 0.9500 . ?
O12 C72 1.450(13) . ?
C72 C82 1.488(15) . ?
C72 H72A 0.9900 . ?
C72 H72B 0.9900 . ?
C82 C92 1.525(17) . ?
C82 H82A 0.9900 . ?
C82 H82B 0.9900 . ?
C92 C102 1.51(2) . ?
C92 H92A 0.9900 . ?
C92 H92B 0.9900 . ?
C102 H10D 0.9800 . ?
C102 H10E 0.9800 . ?
C102 H10F 0.9800 . ?
C02 C33 1.523(9) . ?
C02 H02A 0.9900 . ?
C02 H02B 0.9900 . ?
C13 C63 1.390(10) . ?
C13 C23 1.403(10) . ?
C23 C33 1.382(11) . ?
C23 H23 0.9500 . ?
C33 C43 1.399(10) . ?
C43 C53 1.379(10) . ?
C43 O13 1.396(9) . ?
C53 C63 1.375(11) . ?
C53 C03 1.539(10) . ?
C63 H63 0.9500 . ?
O13 C73 1.453(10) . ?
C73 C83 1.434(12) . ?
C73 H73A 0.9900 . ?
C73 H73B 0.9900 . ?
C83 C93 1.551(12) . ?
C83 H83A 0.9900 . ?
C83 H83B 0.9900 . ?
C93 C103 1.361(15) . ?
C93 H93A 0.9900 . ?
C93 H93B 0.9900 . ?
C103 H10G 0.9800 . ?
C103 H10H 0.9800 . ?
C103 H10I 0.9800 . ?
C03 C14 1.519(10) . ?
C03 H03A 0.9900 . ?
C03 H03B 0.9900 . ?
C14 C64 1.386(11) . ?
C14 C24 1.393(11) . ?
C24 C34 1.392(10) . ?
C24 O14 1.395(9) . ?
C34 C44 1.414(12) . ?
C34 C04 1.524(11) . ?
C44 C54 1.354(12) . ?
C44 H44 0.9500 . ?
C54 C64 1.369(11) . ?
C54 H54 0.9500 . ?
C64 H64 0.9500 . ?
O14 C74 1.434(10) . ?
C74 C84 1.466(13) . ?
C74 H74A 0.9900 . ?
C74 H74B 0.9900 . ?
C84 C94 1.538(14) . ?
C84 H84A 0.9900 . ?
C84 H84B 0.9900 . ?
C94 C104 1.484(15) . ?
C94 H94A 0.9900 . ?
C94 H94B 0.9900 . ?
C104 H10J 0.9800 . ?
C104 H10K 0.9800 . ?
C104 H10L 0.9800 . ?
C04 H04A 0.9900 . ?
C04 H04B 0.9900 . ?
C1G C2G 1.371(10) . ?
C1G C6G 1.426(9) . ?
C1G C15 1.464(10) . ?
C2G C3G 1.381(11) . ?
C2G H2G 0.9500 . ?
C3G C4G 1.423(10) . ?
C3G H3G 0.9500 . ?
C4G C5G 1.386(11) . ?
C4G C1H 1.480(11) . ?
C5G C6G 1.352(11) . ?
C5G H5G 0.9500 . ?
C6G H6G 0.9500 . ?
C1H C2H 1.373(10) . ?
C1H C6H 1.379(10) . ?
C2H C3H 1.393(11) . ?
C2H H2H 0.9500 . ?
C3H C4H 1.384(10) . ?
C3H H3H 0.9500 . ?
C4H C5H 1.381(11) . ?
C4H C1I 1.493(11) . ?
C5H C6H 1.371(11) . ?
C5H H5H 0.9500 . ?
C6H H6H 0.9500 . ?
C1I C2I 1.398(10) . ?
C1I C6I 1.402(9) . ?
C2I C3I 1.382(10) . ?
C2I H2I 0.9500 . ?
C3I C4I 1.408(9) . ?
C3I H3I 0.9500 . ?
C4I C5I 1.383(10) . ?
C4I C1J 1.494(10) . ?
C5I C6I 1.383(11) . ?
C5I H5I 0.9500 . ?
C6I H6I 0.9500 . ?
C1J C6J 1.399(10) . ?
C1J C2J 1.404(9) . ?
C2J C3J 1.351(10) . ?
C2J H2J 0.9500 . ?
C3J C4J 1.405(10) . ?
C3J H3J 0.9500 . ?
C4J C5J 1.385(10) . ?
C4J C1K 1.482(11) . ?
C5J C6J 1.382(11) . ?
C5J H5J 0.9500 . ?
C6J H6J 0.9500 . ?
C1K C2K 1.384(10) . ?
C1K C6K 1.400(9) . ?
C2K C3K 1.379(11) . ?
C2K H2K 0.9500 . ?
C3K C4K 1.388(10) . ?
C3K H3K 0.9500 . ?
C4K C5K 1.403(10) . ?
C4K C1L 1.477(11) . ?
C5K C6K 1.393(11) . ?
C5K H5K 0.9500 . ?
C6K H6K 0.9500 . ?
C1L C6L 1.369(11) . ?
C1L C2L 1.431(11) . ?
C2L C3L 1.364(12) . ?
C2L H2L 0.9500 . ?
C3L C4L 1.438(11) . ?
C3L H3L 0.9500 . ?
C4L C5L 1.340(11) . ?
C4L C17 1.486(11) . ?
C5L C6L 1.391(12) . ?
C5L H5L 0.9500 . ?
C6L H6L 0.9500 . ?
C15 C65 1.394(10) . ?
C15 C25 1.415(9) . ?
C25 C35 1.389(10) . ?
C25 H25 0.9500 . ?
C35 C45 1.392(10) . ?
C35 C05 1.531(9) . ?
C45 O15 1.377(9) . ?
C45 C55 1.411(9) . ?
C55 C65 1.384(10) . ?
C55 C08 1.520(10) . ?
C65 H65 0.9500 . ?
O15 C75 1.448(11) . ?
C75 C85 1.478(14) . ?
C75 H75A 0.9900 . ?
C75 H75B 0.9900 . ?
C85 C95 1.437(14) . ?
C85 H85A 0.9900 . ?
C85 H85B 0.9900 . ?
C95 C105 1.614(16) . ?
C95 H95A 0.9900 . ?
C95 H95B 0.9900 . ?
C105 H10M 0.9800 . ?
C105 H10N 0.9800 . ?
C105 H10O 0.9800 . ?
C05 C16 1.533(10) . ?
C05 H05A 0.9900 . ?
C05 H05B 0.9900 . ?
C16 C66 1.366(11) . ?
C16 C26 1.411(10) . ?
C26 O16 1.377(9) . ?
C26 C36 1.394(10) . ?
C36 C46 1.391(10) . ?
C36 C06 1.527(10) . ?
C46 C56 1.373(10) . ?
C46 H46 0.9500 . ?
C56 C66 1.395(10) . ?
C56 H56 0.9500 . ?
C66 H66 0.9500 . ?
O16 C76 1.508(11) . ?
C76 C86 1.442(13) . ?
C76 H76A 0.9900 . ?
C76 H76B 0.9900 . ?
C86 C96 1.533(15) . ?
C86 H86A 0.9900 . ?
C86 H86B 0.9900 . ?
C96 C106 1.474(18) . ?
C96 H96A 0.9900 . ?
C96 H96B 0.9900 . ?
C106 H10P 0.9800 . ?
C106 H10Q 0.9800 . ?
C106 H10R 0.9800 . ?
C06 C37 1.531(9) . ?
C06 H06A 0.9900 . ?
C06 H06B 0.9900 . ?
C17 C67 1.391(10) . ?
C17 C27 1.404(9) . ?
C27 C37 1.392(10) . ?
C27 H27 0.9500 . ?
C37 C47 1.411(9) . ?
C47 O17 1.371(9) . ?
C47 C57 1.413(9) . ?
C57 C67 1.389(11) . ?
C57 C07 1.521(10) . ?
C67 H67 0.9500 . ?
O17 C77 1.451(9) . ?
C77 C87 1.494(11) . ?
C77 H77A 0.9900 . ?
C77 H77B 0.9900 . ?
C87 C97 1.504(13) . ?
C87 H87A 0.9900 . ?
C87 H87B 0.9900 . ?
C97 C107 1.498(14) . ?
C97 H97A 0.9900 . ?
C97 H97B 0.9900 . ?
C107 H10S 0.9800 . ?
C107 H10T 0.9800 . ?
C107 H10U 0.9800 . ?
C117 H10V 0.9800 . ?
C117 H10W 0.9800 . ?
C117 H10Z 0.9800 . ?
C07 C18 1.526(10) . ?
C07 H07A 0.9900 . ?
C07 H07B 0.9900 . ?
C18 C68 1.388(10) . ?
C18 C28 1.396(10) . ?
C28 O18 1.379(8) . ?
C28 C38 1.398(10) . ?
C38 C48 1.396(10) . ?
C38 C08 1.537(10) . ?
C48 C58 1.381(11) . ?
C48 H48 0.9500 . ?
C58 C68 1.399(11) . ?
C58 H58 0.9500 . ?
C68 H68 0.9500 . ?
O18 C78 1.441(10) . ?
C78 C88 1.476(12) . ?
C78 H78A 0.9900 . ?
C78 H78B 0.9900 . ?
C88 C98 1.535(13) . ?
C88 H88A 0.9900 . ?
C88 H88B 0.9900 . ?
C98 C108 1.469(13) . ?
C98 H98A 0.9900 . ?
C98 H98B 0.9900 . ?
C108 H100 0.9800 . ?
C108 H101 0.9800 . ?
C108 H102 0.9800 . ?
C08 H08A 0.9900 . ?
C08 H08B 0.9900 . ?
C1X C2X 1.382(13) . ?
C1X C6X 1.403(15) . ?
C1X H1X 0.9500 . ?
C2X C3X 1.364(12) . ?
C2X H2X 0.9500 . ?
C3X C4X 1.366(13) . ?
C3X H3X 0.9500 . ?
C4X C5X 1.387(14) . ?
C4X H4X 0.9500 . ?
C5X C6X 1.375(13) . ?
C5X H5X 0.9500 . ?
C6X H6X 0.9500 . ?
C1Y C6Y 1.356(12) . ?
C1Y C2Y 1.413(14) . ?
C1Y H1Y 0.9500 . ?
C2Y C3Y 1.356(14) . ?
C2Y H2Y 0.9500 . ?
C3Y C4Y 1.390(14) . ?
C3Y H3Y 0.9500 . ?
C4Y C5Y 1.326(14) . ?
C4Y H4Y 0.9500 . ?
C5Y C6Y 1.352(14) . ?
C5Y H5Y 0.9500 . ?
C6Y H6Y 0.9500 . ?
C1Z C2Z 1.3900 . ?
C1Z C6Z 1.3900 . ?
C1Z H1Z 0.9500 . ?
C2Z C3Z 1.3900 . ?
C2Z H2Z 0.9500 . ?
C3Z C4Z 1.3900 . ?
C3Z H3Z 0.9500 . ?
C4Z C5Z 1.3900 . ?
C4Z H4Z 0.9500 . ?
C5Z C6Z 1.3900 . ?
C5Z H5Z 0.9500 . ?
C6Z H6Z 0.9500 . ?
C1V C2V 1.360(17) . ?
C1V C6V 1.397(19) . ?
C1V H1V 0.9500 . ?
C2V C3V 1.440(18) . ?
C2V H2V 0.9500 . ?
C3V C4V 1.42(2) . ?
C3V H3V 0.9500 . ?
C4V C5V 1.328(18) . ?
C4V H4V 0.9500 . ?
C5V C6V 1.453(19) . ?
C5V H5V 0.9500 . ?
C6V H6V 0.9500 . ?
C1U C2U 1.3900 . ?
C1U C6U 1.3900 . ?
C1U H1U 0.9500 . ?
C2U C3U 1.3900 . ?
C2U H2U 0.9500 . ?
C3U C4U 1.3900 . ?
C3U H3U 0.9500 . ?
C4U C5U 1.3900 . ?
C4U H4U 0.9500 . ?
C5U C6U 1.3900 . ?
C5U H5U 0.9500 . ?
C6U H6U 0.9500 . ?
C1R C2R 1.3900 . ?
C1R C6R 1.3900 . ?
C1R H1R 0.9500 . ?
C2R C3R 1.3900 . ?
C2R H2R 0.9500 . ?
C3R C4R 1.3900 . ?
C3R H3R 0.9500 . ?
C4R C5R 1.3900 . ?
C4R H4R 0.9500 . ?
C5R C6R 1.3900 . ?
C5R H5R 0.9500 . ?
C6R H6R 0.9500 . ?
C1T C2T 1.3900 . ?
C1T C6T 1.3900 . ?
C1T H1T 0.9500 . ?
C2T C3T 1.3900 . ?
C2T H2T 0.9500 . ?
C3T C4T 1.3900 . ?
C3T H3T 0.9500 . ?
C4T C5T 1.3900 . ?
C4T H4T 0.9500 . ?
C5T C6T 1.3900 . ?
C5T H5T 0.9500 . ?
C6T H6T 0.9500 . ?
C1S C2S 1.3900 . ?
C1S C6S 1.3900 . ?
C1S H1S 0.9500 . ?
C2S C3S 1.3900 . ?
C2S H2S 0.9500 . ?
C3S C4S 1.3900 . ?
C3S H3S 0.9500 . ?
C4S C5S 1.3900 . ?
C4S H4S 0.9500 . ?
C5S C6S 1.3900 . ?
C5S H5S 0.9500 . ?
C6S H6S 0.9500 . ?
